data_7130167
loop_
_publ_author_name
'Khamphaijun, Korawit'
'Namnouad, Phitawat'
'Docker, Andrew'
'Ruengsuk, Araya'
'Tantirungrotechai, Jonggol'
'D\'iaz-Torres, Ra\'ul'
'Harding, David J.'
'Bunchuay, Thanthapatra'

_publ_section_title
;
 Neutral Isocyanide-Templated Assembly of Pillar[5]arene [2] and
 [3]Pseudorotaxanes
;
_journal_name_full 'Chemical Communications'
_journal_paper_doi 10.1039/D2CC02255A
_journal_year 2022
_chemical_formula_moiety 'C55 H70 O10, C6 H8 N2'
_chemical_formula_sum 'C61 H78 N2 O10'
_chemical_formula_weight 999.25
_space_group_crystal_system triclinic
_space_group_IT_number 2
_space_group_name_Hall '-P 1'
_space_group_name_H-M_alt 'P -1'
_atom_sites_solution_hydrogens geom
_atom_sites_solution_primary dual
_audit_creation_date 2022-02-15
_audit_creation_method
;
Olex2 1.5
(compiled 2021.12.09 svn.r5202d8cf for OlexSys, GUI svn.r6439)
;
_audit_update_record
;
2022-04-18 deposited with the CCDC.	2022-05-31 downloaded from the CCDC.
;
_cell_angle_alpha 102.061(2)
_cell_angle_beta 90.230(3)
_cell_angle_gamma 92.195(2)
_cell_formula_units_Z 4
_cell_length_a 13.2049(4)
_cell_length_b 20.9781(5)
_cell_length_c 21.1995(6)
_cell_measurement_reflns_used 18433
_cell_measurement_temperature 152(3)
_cell_measurement_theta_max 67.8780
_cell_measurement_theta_min 2.0860
_cell_volume 5738.3(3)
_computing_cell_refinement 'CrysAlisPro 1.171.40.84a (Rigaku OD, 2020)'
_computing_data_collection 'CrysAlisPro 1.171.40.84a (Rigaku OD, 2020)'
_computing_data_reduction 'CrysAlisPro 1.171.40.84a (Rigaku OD, 2020)'
_computing_molecular_graphics 'Olex2 1.5 (Dolomanov et al., 2009)'
_computing_publication_material 'Olex2 1.5 (Dolomanov et al., 2009)'
_computing_structure_refinement 'SHELXL 2018/3 (Sheldrick, 2015)'
_computing_structure_solution 'SHELXT 2014/5 (Sheldrick, 2014)'
_diffrn_ambient_environment N~2~
_diffrn_ambient_temperature 152(3)
_diffrn_detector 'Hybrid Pixel Array Detector'
_diffrn_detector_area_resol_mean 10.0000
_diffrn_detector_type HyPix3000
_diffrn_measured_fraction_theta_full 0.999
_diffrn_measured_fraction_theta_max 0.975
_diffrn_measurement_details
;
List of Runs (angles in degrees, time in seconds):

  # Type    Start    End  Width  t~exp~   \w     \q     \k     \f   Frames
#--------------------------------------------------------------------------
  1  \w     26.00 104.00   0.50    2.00    --   40.91  47.00 -11.00  156
  2  \w    -22.00  56.00   0.50    2.00    --   40.91 -47.00-160.00  156
  3  \w     82.00 157.00   0.50    8.00    --   96.59  47.00 -11.00  150
  4  \w     34.00 111.00   0.50    8.00    --   96.59 -47.00-160.00  154
  5  \w   -104.00 -21.00   0.50    2.00    --  -40.91 -63.00-150.00  166
  6  \w    -50.00  27.00   0.50    2.00    --  -40.91  25.00  30.00  154
  7  \w   -103.00 -26.00   0.50    2.00    --  -40.91 -47.00-160.00  154
  8  \w    -77.00  14.00   0.50    2.00    --  -40.91 104.00  60.00  182
  9  \w   -104.00 -21.00   0.50    2.00    --  -40.91 -63.00  30.00  166
 10  \w    -55.00  22.00   0.50    2.00    --  -40.91  47.00 -11.00  154
 11  \w     16.00  42.00   0.50    2.00    --   40.91  80.00  80.20   52
 12  \w     16.00  42.00   0.50    2.00    --   40.91  76.00 -13.05   52
 13  \w     29.00 105.00   0.50    2.00    --   40.91  37.00 -60.00  152
 14  \w    -23.00  53.00   0.50    2.00    --   40.91 -37.00  60.00  152
 15  \w     15.00  42.00   0.50    2.00    --   40.91  81.00  33.62   54
 16  \w     14.00  97.00   0.50    2.00    --   40.91-138.00 -30.00  166
 17  \w     16.00  42.00   0.50    2.00    --   40.91  79.00 152.41   52
 18  \w     15.00  42.00   0.50    2.00    --   40.91  81.00-114.74   54
 19  \w     16.00  42.00   0.50    2.00    --   40.91  76.00-168.68   52
 20  \w     16.00  42.00   0.50    2.00    --   40.91  76.00 -72.65   52
 21  \w     16.00  42.00   0.50    2.00    --   40.91  80.00  44.67   52
 22  \w     25.00 104.00   0.50    2.00    --   40.91  50.00 150.00  158
 23  \w     15.00  42.00   0.50    2.00    --   40.91  82.00 177.57   54
 24  \w     25.00 104.00   0.50    2.00    --   40.91  50.00  90.00  158
 25  \w     14.00  97.00   0.50    2.00    --   40.91-138.00 -60.00  166
 26  \w     83.00 157.00   0.50    8.00    --   96.59  77.00-120.00  148
 27  \w     33.00 126.00   0.50    8.00    --   96.59-144.00 120.00  186
 28  \w     88.00 157.00   0.50    8.00    --   96.59  25.00  30.00  138
 29  \w     27.00 105.00   0.50    8.00    --   96.59 -96.00  30.00  156
 30  \w     33.00 126.00   0.50    8.00    --   96.59-144.00  60.00  186
 31  \w     83.00 157.00   0.50    8.00    --   96.59  77.00 -60.00  148
 32  \w     32.00 109.00   0.50    8.00    --   96.59-117.00 120.00  154
 33  \w     88.00 157.00   0.50    8.00    --   96.59  25.00 120.00  138
 34  \w     33.00 126.00   0.50    8.00    --   96.59-144.00 -60.00  186
 35  \w     33.00 126.00   0.50    8.00    --   96.59-144.00-120.00  186
 36  \w     27.00 105.00   0.50    8.00    --   96.59 -96.00-150.00  156
 37  \w     33.00 115.00   0.50    8.00    --   96.59 -59.00  30.00  164
 38  \w     83.00 157.00   0.50    8.00    --   96.59  77.00 -90.00  148
 39  \w     88.00 157.00   0.50    8.00    --   96.59  25.00 -60.00  138
 40  \w     73.00 157.00   0.50    8.00    --   96.59  73.00-143.31  168
 41  \w     32.00 122.00   0.50    8.00    --   96.59 -77.00-120.00  180
 42  \w     83.00 157.00   0.50    8.00    --   96.59  17.00  90.00  148
 43  \w     81.00 157.00   0.50    8.00    --   96.59 117.00 -30.00  152
 44  \w     67.00 157.00   0.50    8.00    --   96.59 144.00 -90.00  180
 45  \w     33.00 126.00   0.50    8.00    --   96.59-144.00  30.00  186
 46  \w     32.00 109.00   0.50    8.00    --   96.59-117.00 -90.00  154
 47  \w     31.00 106.00   0.50    8.00    --   96.59 -33.00   0.00  150
 48  \w     33.00 115.00   0.50    8.00    --   96.59 -59.00 120.00  164
 49  \w     67.00 157.00   0.50    8.00    --   96.59 144.00-120.00  180
 50  \w     88.00 157.00   0.50    8.00    --   96.59  25.00-180.00  138
 51  \w     31.00 124.00   0.50    8.00    --   96.59 -86.00  60.00  186
 52  \w     32.00 122.00   0.50    8.00    --   96.59 -77.00 -60.00  180
 53  \w     34.00 110.00   0.50    8.00    --   96.59 -42.00-120.00  152
 54  \w     84.00 157.00   0.50    8.00    --   96.59  96.00-120.00  146
 55  \w     84.00 157.00   0.50    8.00    --   96.59  96.00-180.00  146
 56  \w     33.00 126.00   0.50    8.00    --   96.59-144.00  90.00  186
 57  \w   -104.00 -21.00   0.50    2.00    --  -40.91 -63.00   0.00  166
 58  \w   -104.00 -21.00   0.50    2.00    --  -40.91 -63.00 150.00  166
 59  \w    -97.00 -14.00   0.50    2.00    --  -40.91 138.00  90.00  166
 60  \w   -104.00 -21.00   0.50    2.00    --  -40.91 -63.00 -90.00  166
 61  \w   -104.00 -25.00   0.50    2.00    --  -40.91 -50.00 -60.00  158
 62  \w   -104.00 -21.00   0.50    2.00    --  -40.91 -63.00  90.00  166
 63  \w    -53.00  23.00   0.50    2.00    --  -40.91  37.00  90.00  152
 64  \w   -109.00 -32.00   0.50    2.00    --  -40.91 -25.00  30.00  154
 65  \w    -23.00  53.00   0.50    2.00    --   40.91 -37.00 120.00  152
 66  \w     15.00  42.00   0.50    2.00    --   40.91  77.00 118.39   54
 67  \w     15.00  42.00   0.50    2.00    --   40.91  81.00 134.28   54
 68  \w     16.00  42.00   0.50    2.00    --   40.91  80.00-139.26   52
 69  \w     15.00  42.00   0.50    2.00    --   40.91  81.00  76.85   54
 70  \w     16.00  42.00   0.50    2.00    --   40.91  78.00 -96.89   52
 71  \w     16.00  42.00   0.50    2.00    --   40.91  79.00 -53.73   52
 72  \w     15.00  42.00   0.50    2.00    --   40.91  82.00   2.26   54
 73  \w     16.00  42.00   0.50    2.00    --   40.91  80.00 -61.64   52
 74  \w     75.00 143.00   0.50    8.00    --   96.59  68.00-180.00  136
 75  \w     75.00 157.00   0.50    8.00    --   96.59  69.00  40.32  164
 76  \w     75.00 157.00   0.50    8.00    --   96.59  68.00 120.00  164
;
_diffrn_measurement_device 'four-circle diffractometer'
_diffrn_measurement_device_type 'SuperNova, Single source at offset/far, HyPix3000'
_diffrn_measurement_method '\w scans'
_diffrn_orient_matrix_type 'CrysAlisPro convention (1999,Acta A55,543-557)'
_diffrn_orient_matrix_UB_11 0.0026621000
_diffrn_orient_matrix_UB_12 -0.0017833000
_diffrn_orient_matrix_UB_13 0.0722668000
_diffrn_orient_matrix_UB_21 0.0976591000
_diffrn_orient_matrix_UB_22 0.0436728000
_diffrn_orient_matrix_UB_23 0.0088710000
_diffrn_orient_matrix_UB_31 -0.0639404000
_diffrn_orient_matrix_UB_32 0.0611370000
_diffrn_orient_matrix_UB_33 0.0148911000
_diffrn_radiation_monochromator mirror
_diffrn_radiation_probe x-ray
_diffrn_radiation_type 'Cu K\a'
_diffrn_radiation_wavelength 1.54184
_diffrn_reflns_av_R_equivalents 0.0877
_diffrn_reflns_av_unetI/netI 0.0511
_diffrn_reflns_Laue_measured_fraction_full 0.999
_diffrn_reflns_Laue_measured_fraction_max 0.975
_diffrn_reflns_limit_h_max 15
_diffrn_reflns_limit_h_min -15
_diffrn_reflns_limit_k_max 25
_diffrn_reflns_limit_k_min -24
_diffrn_reflns_limit_l_max 25
_diffrn_reflns_limit_l_min -25
_diffrn_reflns_number 109597
_diffrn_reflns_point_group_measured_fraction_full 0.999
_diffrn_reflns_point_group_measured_fraction_max 0.975
_diffrn_reflns_theta_full 67.684
_diffrn_reflns_theta_max 69.582
_diffrn_reflns_theta_min 2.131
_diffrn_source 'micro-focus sealed X-ray tube'
_diffrn_source_type 'SuperNova (Cu) X-ray Source'
_exptl_absorpt_coefficient_mu 0.622
_exptl_absorpt_correction_T_max 0.958
_exptl_absorpt_correction_T_min 0.855
_exptl_absorpt_correction_type analytical
_exptl_absorpt_process_details
;
CrysAlisPro 1.171.40.84a (Rigaku Oxford Diffraction, 2020)
Analytical numeric absorption correction using a multifaceted crystal
model based on expressions derived by R.C. Clark & J.S. Reid.
(Clark, R. C. & Reid, J. S. (1995). Acta Cryst. A51, 887-897)
Empirical absorption correction using spherical harmonics,
implemented in SCALE3 ABSPACK scaling algorithm.
;
_exptl_crystal_colour colourless
_exptl_crystal_colour_primary colourless
_exptl_crystal_density_diffrn 1.157
_exptl_crystal_description block
_exptl_crystal_F_000 2152
_exptl_crystal_size_max 0.331
_exptl_crystal_size_mid 0.22
_exptl_crystal_size_min 0.075
_refine_diff_density_max 0.908
_refine_diff_density_min -0.370
_refine_diff_density_rms 0.104
_refine_ls_extinction_method none
_refine_ls_goodness_of_fit_ref 1.293
_refine_ls_hydrogen_treatment constr
_refine_ls_matrix_type full
_refine_ls_number_parameters 1335
_refine_ls_number_reflns 21044
_refine_ls_number_restraints 40
_refine_ls_restrained_S_all 1.295
_refine_ls_R_factor_all 0.1333
_refine_ls_R_factor_gt 0.1103
_refine_ls_shift/su_max 0.001
_refine_ls_shift/su_mean 0.000
_refine_ls_structure_factor_coef Fsqd
_refine_ls_weighting_details 'w=1/[\s^2^(Fo^2^)+(0.2000P)^2^] where P=(Fo^2^+2Fc^2^)/3'
_refine_ls_weighting_scheme calc
_refine_ls_wR_factor_gt 0.3212
_refine_ls_wR_factor_ref 0.3433
_reflns_Friedel_coverage 0.000
_reflns_number_gt 15041
_reflns_number_total 21044
_reflns_threshold_expression 'I > 2\s(I)'
_cod_data_source_file d2cc02255a2.cif
_cod_data_source_block etp5a+c4dincdcm-meoh-150k
_cod_database_code 7130167
_shelx_shelxl_version_number 2018/3
_chemical_oxdiff_formula C61H78O10N2
_shelx_space_group_comment
;
The symmetry employed for this shelxl refinement is uniquely defined
by the following loop, which should always be used as a source of
symmetry information in preference to the above space-group names.
They are only intended as comments.
;
_shelx_estimated_absorpt_t_max 0.955
_shelx_estimated_absorpt_t_min 0.821
_olex2_refinement_description
;
1. Fixed Uiso
 At 1.2 times of:
  All C(H) groups, All C(H,H) groups
 At 1.5 times of:
  All C(H,H,H) groups
2. Restrained distances
 C122-N4
 1.1 with sigma of 0.02
 C121-N4
 1.4 with sigma of 0.02
 N3-C117
 1.1 with sigma of 0.02
 C118-N3
 1.4 with sigma of 0.02
 C120-C119
 1.5 with sigma of 0.02
 C119-C118
 1.5 with sigma of 0.02
 C121-C120
 1.5 with sigma of 0.02
3. Rigid body (RIGU) restrains
 C118, C119, C120, C121
 with sigma for 1-2 distances of 0.001 and sigma for 1-3 distances of 0.001
 C118, N3, C117
 with sigma for 1-2 distances of 0.001 and sigma for 1-3 distances of 0.001
 C122, N4, C121
 with sigma for 1-2 distances of 0.001 and sigma for 1-3 distances of 0.001
4.a Secondary CH2 refined with riding coordinates:
 C12(H12A,H12B), C1(H1A,H1B), C45(H45A,H45B), C23(H23A,H23B), C34(H34A,H34B),
 C41(H41A,H41B), C54(H54A,H54B), C30(H30A,H30B), C19(H19A,H19B), C10(H10A,H10B),
  C8(H8A,H8B), C52(H52A,H52B), C106(H10C,H10D), C84(H84A,H84B), C95(H95A,H95B),
 C43(H43A,H43B), C113(H11D,H11E), C21(H21A,H21B), C73(H73A,H73B), C82(H82A,
 H82B), C80(H80A,H80B), C69(H69A,H69B), C93(H93A,H93B), C102(H10E,H10F),
 C57(H57A,H57B), C62(H62A,H62B), C104(H10G,H10H), C60(H60A,H60B), C91(H91A,
 H91B), C115(H11I,H11J), C32(H32A,H32B), C59(H59A,H59B), C71(H71A,H71B),
 C58(H58A,H58B), C121(H12C,H12D), C118(H11N,H11O), C119(H11P,H11Q), C120(H12E,
 H12F)
4.b Aromatic/amide H refined with riding coordinates:
 C28(H28), C3(H3), C17(H17), C39(H39), C47(H47), C14(H14), C6(H6), C50(H50),
 C25(H25), C36(H36), C67(H67), C111(H111), C78(H78), C89(H89), C100(H100),
 C86(H86), C75(H75), C97(H97), C64(H64), C108(H108)
4.c Idealised Me refined as rotating group:
 C20(H20A,H20B,H20C), C31(H31A,H31B,H31C), C55(H55A,H55B,H55C), C83(H83A,H83B,
 H83C), C81(H81A,H81B,H81C), C94(H94A,H94B,H94C), C22(H22A,H22B,H22C), C53(H53A,
 H53B,H53C), C44(H44A,H44B,H44C), C114(H11F,H11G,H11H), C9(H9A,H9B,H9C),
 C11(H11A,H11B,H11C), C42(H42A,H42B,H42C), C70(H70A,H70B,H70C), C105(H10I,H10J,
 H10K), C103(H10L,H10M,H10N), C33(H33A,H33B,H33C), C72(H72A,H72B,H72C),
 C92(H92A,H92B,H92C), C116(H11K,H11L,H11M)
;
_olex2_submission_special_instructions 'No special instructions were received'
_oxdiff_exptl_absorpt_empirical_details
;
Empirical correction (ABSPACK) includes:
- Absorption correction using spherical harmonics
- Frame scaling
- Detector area scaling
;
_oxdiff_exptl_absorpt_empirical_full_max 2.910
_oxdiff_exptl_absorpt_empirical_full_min 0.576

loop_
_space_group_symop_operation_xyz
'x, y, z'
'-x, -y, -z'

loop_
_atom_site_label
_atom_site_type_symbol
_atom_site_fract_x
_atom_site_fract_y
_atom_site_fract_z
_atom_site_U_iso_or_equiv
_atom_site_adp_type
_atom_site_occupancy
_atom_site_site_symmetry_order
_atom_site_calc_flag
_atom_site_refinement_flags_posn
_atom_site_refinement_flags_adp
_atom_site_refinement_flags_occupancy
_atom_site_disorder_assembly
_atom_site_disorder_group
O10 O 0.90418(17) 0.18781(11) 0.40003(12) 0.0561(6) Uani 1 1 d . . . . .
O4 O 0.81962(18) -0.18199(11) 0.31152(12) 0.0583(6) Uani 1 1 d . . . . .
O9 O 0.48901(17) 0.14078(11) 0.39534(12) 0.0557(6) Uani 1 1 d . . . . .
O2 O 0.75418(19) 0.00094(11) 0.49629(12) 0.0602(6) Uani 1 1 d . . . . .
O1 O 0.44879(17) -0.10289(11) 0.32124(12) 0.0567(6) Uani 1 1 d . . . . .
O6 O 0.98839(17) -0.14713(11) 0.10923(12) 0.0582(6) Uani 1 1 d . . . . .
O8 O 1.04448(18) 0.09684(11) 0.17409(12) 0.0604(6) Uani 1 1 d . . . . .
O3 O 0.58118(18) -0.19795(12) 0.09288(12) 0.0594(6) Uani 1 1 d . . . . .
O7 O 0.6730(2) 0.21213(13) 0.19799(12) 0.0662(7) Uani 1 1 d . . . . .
O19 O 1.4146(2) 0.38970(12) 0.05141(13) 0.0693(7) Uani 1 1 d . . . . .
O16 O 1.34987(19) 0.72483(12) 0.34939(13) 0.0658(7) Uani 1 1 d . . . . .
O5 O 0.7308(2) 0.01438(13) 0.01567(13) 0.0694(7) Uani 1 1 d . . . . .
O11 O 1.1584(2) 0.26769(12) 0.16846(13) 0.0720(8) Uani 1 1 d . . . . .
O13 O 0.8875(2) 0.41358(12) 0.27947(14) 0.0713(7) Uani 1 1 d . . . . .
O14 O 1.0969(2) 0.60788(12) 0.45447(14) 0.0730(8) Uani 1 1 d . . . . .
O17 O 1.2989(2) 0.62893(13) 0.09596(14) 0.0743(8) Uani 1 1 d . . . . .
O15 O 0.9879(2) 0.63343(14) 0.22479(15) 0.0763(8) Uani 1 1 d . . . . .
O12 O 1.1902(3) 0.37032(15) 0.43149(14) 0.0825(8) Uani 1 1 d . . . . .
O18 O 1.6097(2) 0.55790(14) 0.24007(15) 0.0810(8) Uani 1 1 d . . . . .
C46 C 0.7444(2) 0.19795(13) 0.35417(15) 0.0460(7) Uani 1 1 d . . . . .
O20 O 1.4987(3) 0.34974(19) 0.29552(17) 0.0942(10) Uani 1 1 d . . . . .
C5 C 0.6047(2) -0.11444(13) 0.37051(15) 0.0459(7) Uani 1 1 d . . . . .
C49 C 0.6494(2) 0.12764(13) 0.43835(14) 0.0456(7) Uani 1 1 d . . . . .
N2 N 0.9373(3) -0.01384(15) 0.29122(17) 0.0690(9) Uani 1 1 d . . . . .
C2 C 0.5996(2) 0.01380(13) 0.44462(15) 0.0467(7) Uani 1 1 d . . . . .
C48 C 0.5921(2) 0.15231(14) 0.39394(15) 0.0474(7) Uani 1 1 d . . . . .
C35 C 0.8887(3) 0.11392(14) 0.12757(16) 0.0492(8) Uani 1 1 d . . . . .
C13 C 0.6573(2) -0.18577(13) 0.26373(16) 0.0463(7) Uani 1 1 d . . . . .
C7 C 0.6787(2) -0.02606(14) 0.45239(15) 0.0469(7) Uani 1 1 d . . . . .
C15 C 0.6381(2) -0.19403(14) 0.14831(16) 0.0493(8) Uani 1 1 d . . . . .
C16 C 0.7439(3) -0.19477(14) 0.14077(16) 0.0520(8) Uani 1 1 d . . . . .
C38 C 0.8270(2) 0.19221(13) 0.24466(15) 0.0466(7) Uani 1 1 d . . . . .
C4 C 0.5234(2) -0.07550(14) 0.36413(15) 0.0467(7) Uani 1 1 d . . . . .
C24 C 0.8283(3) -0.12903(15) 0.06810(15) 0.0523(8) Uani 1 1 d . . . . .
C40 C 0.9518(2) 0.12493(14) 0.18199(16) 0.0487(7) Uani 1 1 d . . . . .
C29 C 0.9258(3) -0.10467(15) 0.08804(15) 0.0505(8) Uani 1 1 d . . . . .
C28 C 0.9545(2) -0.04041(15) 0.08566(15) 0.0496(8) Uani 1 1 d . . . . .
H28 H 1.020373 -0.023909 0.100209 0.060 Uiso 1 1 calc R U . . .
C37 C 0.7639(3) 0.18155(15) 0.19020(16) 0.0526(8) Uani 1 1 d . . . . .
C27 C 0.8892(3) -0.00012(15) 0.06261(15) 0.0498(8) Uani 1 1 d . . . . .
C3 C 0.5224(2) -0.01182(14) 0.40165(15) 0.0470(7) Uani 1 1 d . . . . .
H3 H 0.466827 0.014422 0.397289 0.056 Uiso 1 1 calc R U . . .
C17 C 0.8041(3) -0.19112(14) 0.19571(16) 0.0521(8) Uani 1 1 d . . . . .
H17 H 0.875698 -0.191931 0.191414 0.063 Uiso 1 1 calc R U . . .
C51 C 0.7998(2) 0.17494(14) 0.39925(15) 0.0461(7) Uani 1 1 d . . . . .
C39 C 0.9210(2) 0.16427(14) 0.23981(16) 0.0483(7) Uani 1 1 d . . . . .
H39 H 0.965072 0.171964 0.276357 0.058 Uiso 1 1 calc R U . . .
N1 N 0.5568(3) 0.01574(17) 0.21299(18) 0.0762(9) Uani 1 1 d . . . . .
C18 C 0.7628(2) -0.18637(14) 0.25615(16) 0.0499(8) Uani 1 1 d . . . . .
C12 C 0.6095(2) -0.18316(14) 0.32975(16) 0.0480(7) Uani 1 1 d . . . . .
H12A H 0.539974 -0.202909 0.323444 0.058 Uiso 1 1 calc R U . . .
H12B H 0.649172 -0.209814 0.353586 0.058 Uiso 1 1 calc R U . . .
C47 C 0.6399(3) 0.18669(14) 0.35186(16) 0.0490(7) Uani 1 1 d . . . . .
H47 H 0.600491 0.202552 0.321292 0.059 Uiso 1 1 calc R U . . .
C26 C 0.7934(3) -0.02615(16) 0.03990(16) 0.0545(8) Uani 1 1 d . . . . .
C14 C 0.5978(3) -0.18964(14) 0.20942(16) 0.0508(8) Uani 1 1 d . . . . .
H14 H 0.526283 -0.189289 0.213953 0.061 Uiso 1 1 calc R U . . .
C107 C 1.5097(3) 0.41844(16) 0.14835(19) 0.0609(9) Uani 1 1 d . . . . .
C6 C 0.6807(2) -0.08981(14) 0.41517(15) 0.0475(7) Uani 1 1 d . . . . .
H6 H 0.735134 -0.116518 0.420730 0.057 Uiso 1 1 calc R U . . .
C1 C 0.5998(2) 0.08457(13) 0.48024(15) 0.0462(7) Uani 1 1 d . . . . .
H1A H 0.637724 0.089934 0.521516 0.055 Uiso 1 1 calc R U . . .
H1B H 0.529373 0.097643 0.490016 0.055 Uiso 1 1 calc R U . . .
C50 C 0.7533(2) 0.13985(13) 0.44121(15) 0.0460(7) Uani 1 1 d . . . . .
H50 H 0.793069 0.124317 0.471825 0.055 Uiso 1 1 calc R U . . .
C88 C 1.2522(3) 0.69687(15) 0.2531(2) 0.0592(9) Uani 1 1 d . . . . .
C25 C 0.7646(3) -0.08988(16) 0.04351(16) 0.0536(8) Uani 1 1 d . . . . .
H25 H 0.699089 -0.106698 0.028505 0.064 Uiso 1 1 calc R U . . .
C45 C 0.7954(3) 0.23535(13) 0.30735(15) 0.0504(8) Uani 1 1 d . . . . .
H45A H 0.748017 0.267508 0.297519 0.060 Uiso 1 1 calc R U . . .
H45B H 0.856053 0.259841 0.328790 0.060 Uiso 1 1 calc R U . . .
C112 C 1.4347(3) 0.37803(16) 0.11190(19) 0.0635(10) Uani 1 1 d . . . . .
C85 C 1.0812(3) 0.66566(15) 0.32103(19) 0.0602(9) Uani 1 1 d . . . . .
C63 C 1.2582(3) 0.29341(16) 0.26401(19) 0.0625(10) Uani 1 1 d . . . . .
C74 C 0.9944(3) 0.44499(15) 0.37035(18) 0.0580(9) Uani 1 1 d . . . . .
C77 C 0.9892(3) 0.57732(16) 0.3633(2) 0.0602(9) Uani 1 1 d . . . . .
C79 C 0.9385(3) 0.46330(17) 0.32284(19) 0.0608(9) Uani 1 1 d . . . . .
C23 C 0.7923(3) -0.19630(15) 0.07572(17) 0.0557(8) Uani 1 1 d . . . . .
H23A H 0.850610 -0.225171 0.070992 0.067 Uiso 1 1 calc R U . . .
H23B H 0.742474 -0.214746 0.041087 0.067 Uiso 1 1 calc R U . . .
C36 C 0.7952(3) 0.14259(15) 0.13248(16) 0.0520(8) Uani 1 1 d . . . . .
H36 H 0.751493 0.135506 0.095743 0.062 Uiso 1 1 calc R U . . .
C34 C 0.9198(3) 0.07017(15) 0.06476(16) 0.0528(8) Uani 1 1 d . . . . .
H34A H 0.887504 0.084507 0.028123 0.063 Uiso 1 1 calc R U . . .
H34B H 0.994157 0.074317 0.060116 0.063 Uiso 1 1 calc R U . . .
C98 C 1.5347(3) 0.57822(17) 0.2051(2) 0.0633(10) Uani 1 1 d . . . . .
C66 C 1.0915(3) 0.34384(15) 0.33641(18) 0.0595(9) Uani 1 1 d . . . . .
C99 C 1.5083(3) 0.53677(16) 0.1458(2) 0.0626(10) Uani 1 1 d . . . . .
C87 C 1.2573(3) 0.70384(15) 0.31973(19) 0.0589(9) Uani 1 1 d . . . . .
C67 C 1.0803(3) 0.31847(15) 0.27071(17) 0.0612(9) Uani 1 1 d . . . . .
H67 H 1.016056 0.318338 0.250332 0.073 Uiso 1 1 calc R U . . .
C90 C 1.0760(3) 0.65751(16) 0.2545(2) 0.0602(9) Uani 1 1 d . . . . .
C76 C 1.0447(3) 0.55851(16) 0.41151(19) 0.0615(10) Uani 1 1 d . . . . .
C96 C 1.4034(3) 0.65122(15) 0.18952(18) 0.0590(9) Uani 1 1 d . . . . .
C109 C 1.4796(3) 0.35991(19) 0.2354(2) 0.0701(10) Uani 1 1 d . . . . .
C101 C 1.3779(3) 0.61025(18) 0.13044(19) 0.0637(10) Uani 1 1 d . . . . .
C110 C 1.4056(3) 0.32018(17) 0.1980(2) 0.0685(10) Uani 1 1 d . . . . .
C41 C 1.1169(3) 0.11173(18) 0.2257(2) 0.0665(10) Uani 1 1 d . . . . .
H41A H 1.091693 0.095231 0.263477 0.080 Uiso 1 1 calc R U . . .
H41B H 1.129701 0.159493 0.238863 0.080 Uiso 1 1 calc R U . . .
C54 C 0.4265(3) 0.17219(18) 0.3573(2) 0.0626(9) Uani 1 1 d . . . . .
H54A H 0.438062 0.155273 0.310754 0.075 Uiso 1 1 calc R U . . .
H54B H 0.441379 0.219869 0.367215 0.075 Uiso 1 1 calc R U . . .
C65 C 1.1843(3) 0.34410(17) 0.36596(19) 0.0662(10) Uani 1 1 d . . . . .
C30 C 1.0935(3) -0.12946(18) 0.11654(19) 0.0598(9) Uani 1 1 d . . . . .
H30A H 1.105107 -0.092202 0.153409 0.072 Uiso 1 1 calc R U . . .
H30B H 1.119650 -0.116785 0.077031 0.072 Uiso 1 1 calc R U . . .
C111 C 1.3831(3) 0.32857(16) 0.1369(2) 0.0646(10) Uani 1 1 d . . . . .
H111 H 1.332835 0.301076 0.111460 0.077 Uiso 1 1 calc R U . . .
C78 C 0.9363(3) 0.52991(17) 0.31894(19) 0.0616(9) Uani 1 1 d . . . . .
H78 H 0.898109 0.542079 0.285558 0.074 Uiso 1 1 calc R U . . .
C68 C 1.1634(3) 0.29306(16) 0.23434(19) 0.0663(10) Uani 1 1 d . . . . .
C89 C 1.1625(3) 0.67460(16) 0.2208(2) 0.0626(9) Uani 1 1 d . . . . .
H89 H 1.158415 0.670647 0.175347 0.075 Uiso 1 1 calc R U . . .
C19 C 0.9260(3) -0.19081(16) 0.30518(18) 0.0575(8) Uani 1 1 d . . . . .
H19A H 0.956714 -0.159689 0.280802 0.069 Uiso 1 1 calc R U . . .
H19B H 0.938784 -0.235686 0.281639 0.069 Uiso 1 1 calc R U . . .
C100 C 1.4308(3) 0.55268(17) 0.10952(19) 0.0650(10) Uani 1 1 d . . . . .
H100 H 1.412459 0.524469 0.069620 0.078 Uiso 1 1 calc R U . . .
C10 C 0.3565(3) -0.06914(18) 0.32277(19) 0.0613(9) Uani 1 1 d . . . . .
H10A H 0.369153 -0.026459 0.310680 0.074 Uiso 1 1 calc R U . . .
H10B H 0.327832 -0.061420 0.366667 0.074 Uiso 1 1 calc R U . . .
C86 C 1.1723(3) 0.68930(15) 0.3533(2) 0.0603(9) Uani 1 1 d . . . . .
H86 H 1.175917 0.695488 0.398938 0.072 Uiso 1 1 calc R U . . .
C8 C 0.8263(3) -0.0395(2) 0.5131(2) 0.0713(11) Uani 1 1 d . . . . .
H8A H 0.867483 -0.057626 0.475159 0.086 Uiso 1 1 calc R U . . .
H8B H 0.792472 -0.076182 0.528592 0.086 Uiso 1 1 calc R U . . .
C75 C 1.0476(3) 0.49311(16) 0.41586(18) 0.0621(9) Uani 1 1 d . . . . .
H75 H 1.085429 0.481154 0.449497 0.074 Uiso 1 1 calc R U . . .
C52 C 0.9602(3) 0.1818(2) 0.4550(2) 0.0665(10) Uani 1 1 d . . . . .
H52A H 0.960718 0.135475 0.458587 0.080 Uiso 1 1 calc R U . . .
H52B H 0.929667 0.207232 0.494447 0.080 Uiso 1 1 calc R U . . .
C106 C 1.5616(3) 0.47311(16) 0.1230(2) 0.0678(10) Uani 1 1 d . . . . .
H10C H 1.561182 0.461933 0.075224 0.081 Uiso 1 1 calc R U . . .
H10D H 1.633025 0.478571 0.138084 0.081 Uiso 1 1 calc R U . . .
C97 C 1.4808(3) 0.63480(16) 0.2258(2) 0.0633(10) Uani 1 1 d . . . . .
H97 H 1.498115 0.662627 0.266077 0.076 Uiso 1 1 calc R U . . .
C84 C 0.9905(3) 0.64815(17) 0.3588(2) 0.0628(9) Uani 1 1 d . . . . .
H84A H 0.992982 0.675876 0.402787 0.075 Uiso 1 1 calc R U . . .
H84B H 0.927312 0.656948 0.337381 0.075 Uiso 1 1 calc R U . . .
C95 C 1.3436(3) 0.71161(17) 0.21498(19) 0.0625(9) Uani 1 1 d . . . . .
H95A H 1.388459 0.744883 0.242879 0.075 Uiso 1 1 calc R U . . .
H95B H 1.320903 0.730063 0.178231 0.075 Uiso 1 1 calc R U . . .
C64 C 1.2674(3) 0.31830(17) 0.3294(2) 0.0693(10) Uani 1 1 d . . . . .
H64 H 1.331231 0.318026 0.350163 0.083 Uiso 1 1 calc R U . . .
C43 C 0.6109(3) 0.21215(19) 0.1423(2) 0.0682(10) Uani 1 1 d . . . . .
H43A H 0.654877 0.213224 0.104753 0.082 Uiso 1 1 calc R U . . .
H43B H 0.570782 0.251877 0.150053 0.082 Uiso 1 1 calc R U . . .
C113 C 1.3407(3) 0.34835(18) 0.0113(2) 0.0694(10) Uani 1 1 d . . . . .
H11D H 1.272452 0.354939 0.030210 0.083 Uiso 1 1 calc R U . . .
H11E H 1.356786 0.301989 0.007352 0.083 Uiso 1 1 calc R U . . .
C21 C 0.4761(3) -0.2131(2) 0.0960(2) 0.0694(10) Uani 1 1 d . . . . .
H21A H 0.441771 -0.175451 0.121899 0.083 Uiso 1 1 calc R U . . .
H21B H 0.465322 -0.250848 0.116915 0.083 Uiso 1 1 calc R U . . .
C108 C 1.5317(3) 0.4082(2) 0.2091(2) 0.0731(11) Uani 1 1 d . . . . .
H108 H 1.583728 0.434474 0.234132 0.088 Uiso 1 1 calc R U . . .
C73 C 1.0022(3) 0.37386(16) 0.37434(18) 0.0610(9) Uani 1 1 d . . . . .
H73A H 1.009979 0.370693 0.420037 0.073 Uiso 1 1 calc R U . . .
H73B H 0.939002 0.349362 0.357100 0.073 Uiso 1 1 calc R U . . .
C82 C 1.1643(3) 0.59039(19) 0.4997(2) 0.0740(11) Uani 1 1 d . . . . .
H82A H 1.218395 0.563434 0.477168 0.089 Uiso 1 1 calc R U . . .
H82B H 1.127351 0.565173 0.527588 0.089 Uiso 1 1 calc R U . . .
C20 C 0.9712(3) -0.1791(2) 0.3714(2) 0.0707(11) Uani 1 1 d . . . . .
H20A H 1.043951 -0.186727 0.368490 0.106 Uiso 1 1 calc R U . . .
H20B H 0.938419 -0.209036 0.395631 0.106 Uiso 1 1 calc R U . . .
H20C H 0.960867 -0.134003 0.393532 0.106 Uiso 1 1 calc R U . . .
C80 C 0.8363(3) 0.4289(2) 0.2261(2) 0.0739(11) Uani 1 1 d . . . . .
H80A H 0.883627 0.451471 0.201132 0.089 Uiso 1 1 calc R U . . .
H80B H 0.780162 0.458055 0.241171 0.089 Uiso 1 1 calc R U . . .
C69 C 1.0614(4) 0.2687(2) 0.1375(2) 0.0755(12) Uani 1 1 d . . . . .
H69A H 1.041209 0.314238 0.140714 0.091 Uiso 1 1 calc R U . . .
H69B H 1.008930 0.245473 0.158414 0.091 Uiso 1 1 calc R U . . .
C93 C 1.3585(3) 0.7269(2) 0.4172(2) 0.0749(11) Uani 1 1 d . . . . .
H93A H 1.339285 0.683597 0.426147 0.090 Uiso 1 1 calc R U . . .
H93B H 1.311989 0.759099 0.441078 0.090 Uiso 1 1 calc R U . . .
C102 C 1.2751(4) 0.5921(3) 0.0340(2) 0.0908(14) Uani 1 1 d . . . . .
H10E H 1.257130 0.546514 0.036591 0.109 Uiso 1 1 calc R U . . .
H10F H 1.334801 0.591923 0.005900 0.109 Uiso 1 1 calc R U . . .
C57 C 0.6460(3) -0.0108(3) 0.1843(3) 0.0856(13) Uani 1 1 d . . . . .
H57A H 0.654161 0.003795 0.143070 0.103 Uiso 1 1 calc R U . . .
H57B H 0.634968 -0.058816 0.173415 0.103 Uiso 1 1 calc R U . . .
C31 C 1.1461(3) -0.1888(2) 0.1284(3) 0.0807(12) Uani 1 1 d . . . . .
H31A H 1.124994 -0.226913 0.095192 0.121 Uiso 1 1 calc R U . . .
H31B H 1.127616 -0.196496 0.171010 0.121 Uiso 1 1 calc R U . . .
H31C H 1.219615 -0.181253 0.126801 0.121 Uiso 1 1 calc R U . . .
C62 C 1.3493(4) 0.26696(18) 0.2249(2) 0.0751(12) Uani 1 1 d . . . . .
H62A H 1.326371 0.231202 0.188839 0.090 Uiso 1 1 calc R U . . .
H62B H 1.395987 0.248764 0.252631 0.090 Uiso 1 1 calc R U . . .
C55 C 0.3185(3) 0.1571(2) 0.3743(3) 0.0835(13) Uani 1 1 d . . . . .
H55A H 0.272138 0.179732 0.351049 0.125 Uiso 1 1 calc R U . . .
H55B H 0.309410 0.171894 0.420852 0.125 Uiso 1 1 calc R U . . .
H55C H 0.303935 0.109979 0.362064 0.125 Uiso 1 1 calc R U . . .
C83 C 1.2094(4) 0.6540(2) 0.5399(2) 0.0836(13) Uani 1 1 d . . . . .
H83A H 1.255317 0.674705 0.513216 0.125 Uiso 1 1 calc R U . . .
H83B H 1.247099 0.644914 0.576699 0.125 Uiso 1 1 calc R U . . .
H83C H 1.154783 0.683402 0.555557 0.125 Uiso 1 1 calc R U . . .
C81 C 0.7951(4) 0.3655(2) 0.1844(2) 0.0839(13) Uani 1 1 d . . . . .
H81A H 0.758659 0.374759 0.147116 0.126 Uiso 1 1 calc R U . . .
H81B H 0.748628 0.343496 0.209615 0.126 Uiso 1 1 calc R U . . .
H81C H 0.851307 0.337263 0.169328 0.126 Uiso 1 1 calc R U . . .
C104 C 1.6478(4) 0.5982(2) 0.2982(3) 0.0874(14) Uani 1 1 d . . . . .
H10G H 1.686509 0.571458 0.322499 0.105 Uiso 1 1 calc R U . . .
H10H H 1.590382 0.616158 0.325171 0.105 Uiso 1 1 calc R U . . .
C94 C 1.4657(3) 0.7457(2) 0.4392(2) 0.0780(12) Uani 1 1 d . . . . .
H94A H 1.511102 0.712899 0.416574 0.117 Uiso 1 1 calc R U . . .
H94B H 1.471271 0.748183 0.485814 0.117 Uiso 1 1 calc R U . . .
H94C H 1.484604 0.788301 0.429735 0.117 Uiso 1 1 calc R U . . .
C22 C 0.4335(3) -0.2291(3) 0.0290(2) 0.0852(13) Uani 1 1 d . . . . .
H22A H 0.468630 -0.266008 0.003584 0.128 Uiso 1 1 calc R U . . .
H22B H 0.442699 -0.191151 0.009175 0.128 Uiso 1 1 calc R U . . .
H22C H 0.361017 -0.240745 0.030373 0.128 Uiso 1 1 calc R U . . .
C60 C 0.8494(4) 0.0130(3) 0.3210(3) 0.0967(15) Uani 1 1 d . . . . .
H60A H 0.862235 0.060757 0.333789 0.116 Uiso 1 1 calc R U . . .
H60B H 0.840802 -0.003366 0.361328 0.116 Uiso 1 1 calc R U . . .
C53 C 1.0666(3) 0.2075(3) 0.4471(3) 0.0899(14) Uani 1 1 d . . . . .
H53A H 1.097968 0.179670 0.410026 0.135 Uiso 1 1 calc R U . . .
H53B H 1.106505 0.207475 0.486209 0.135 Uiso 1 1 calc R U . . .
H53C H 1.064558 0.252152 0.440058 0.135 Uiso 1 1 calc R U . . .
C91 C 0.9796(4) 0.6217(3) 0.1559(3) 0.0959(15) Uani 1 1 d . . . . .
H91A H 0.992254 0.663218 0.141569 0.115 Uiso 1 1 calc R U . . .
H91B H 1.032094 0.591265 0.136753 0.115 Uiso 1 1 calc R U . . .
C44 C 0.5411(4) 0.1535(2) 0.1273(2) 0.0818(12) Uani 1 1 d . . . . .
H44A H 0.496819 0.156390 0.090901 0.123 Uiso 1 1 calc R U . . .
H44B H 0.499829 0.151167 0.165120 0.123 Uiso 1 1 calc R U . . .
H44C H 0.580765 0.114245 0.116019 0.123 Uiso 1 1 calc R U . . .
C114 C 1.3433(4) 0.3663(2) -0.0538(2) 0.0925(14) Uani 1 1 d . . . . .
H11F H 1.296290 0.337051 -0.083372 0.139 Uiso 1 1 calc R U . . .
H11G H 1.412142 0.361959 -0.070896 0.139 Uiso 1 1 calc R U . . .
H11H H 1.323209 0.411426 -0.049654 0.139 Uiso 1 1 calc R U . . .
C61 C 1.0097(4) -0.0352(2) 0.2670(3) 0.0900(14) Uani 1 1 d . . . . .
C9 C 0.8934(4) 0.0008(3) 0.5660(3) 0.0971(17) Uani 1 1 d . . . . .
H9A H 0.928104 0.036226 0.549846 0.146 Uiso 1 1 calc R U . . .
H9B H 0.943745 -0.026978 0.579420 0.146 Uiso 1 1 calc R U . . .
H9C H 0.851770 0.019327 0.603018 0.146 Uiso 1 1 calc R U . . .
C11 C 0.2842(3) -0.1112(2) 0.2755(3) 0.0927(16) Uani 1 1 d . . . . .
H11A H 0.313978 -0.119210 0.232397 0.139 Uiso 1 1 calc R U . . .
H11B H 0.220425 -0.088976 0.274615 0.139 Uiso 1 1 calc R U . . .
H11C H 0.271020 -0.152857 0.288516 0.139 Uiso 1 1 calc R U . . .
C42 C 1.2119(3) 0.0790(3) 0.2011(3) 0.1041(18) Uani 1 1 d . . . . .
H42A H 1.236171 0.095966 0.163960 0.156 Uiso 1 1 calc R U . . .
H42B H 1.197978 0.031825 0.187994 0.156 Uiso 1 1 calc R U . . .
H42C H 1.263927 0.087696 0.235290 0.156 Uiso 1 1 calc R U . . .
C70 C 1.0722(4) 0.2355(3) 0.0684(2) 0.1045(18) Uani 1 1 d . . . . .
H70A H 1.007627 0.235871 0.045545 0.157 Uiso 1 1 calc R U . . .
H70B H 1.091077 0.190372 0.065925 0.157 Uiso 1 1 calc R U . . .
H70C H 1.124917 0.258648 0.048499 0.157 Uiso 1 1 calc R U . . .
C115 C 1.5709(5) 0.3949(4) 0.3379(3) 0.125(2) Uani 1 1 d . . . . .
H11I H 1.640950 0.386803 0.322731 0.150 Uiso 1 1 calc R U . . .
H11J H 1.556087 0.440579 0.336730 0.150 Uiso 1 1 calc R U . . .
C32 C 0.6550(5) -0.0118(3) -0.0276(3) 0.117(2) Uani 1 1 d . . . . .
H32A H 0.598757 -0.029662 -0.004886 0.141 Uiso 1 1 calc R U . . .
H32B H 0.681166 -0.047834 -0.060500 0.141 Uiso 1 1 calc R U . . .
C59 C 0.7501(5) 0.0015(3) 0.2853(3) 0.127(2) Uani 1 1 d . . . . .
H59A H 0.722442 -0.042069 0.288971 0.152 Uiso 1 1 calc R U . . .
H59B H 0.702959 0.033935 0.308002 0.152 Uiso 1 1 calc R U . . .
C71 C 1.2818(5) 0.3739(4) 0.4647(3) 0.118(2) Uani 1 1 d . . . . .
H71A H 1.332315 0.400909 0.446394 0.141 Uiso 1 1 calc R U . . .
H71B H 1.308165 0.329735 0.460795 0.141 Uiso 1 1 calc R U . . .
C56 C 0.4854(4) 0.0380(3) 0.2367(3) 0.1025(17) Uani 1 1 d . . . . .
C105 C 1.7142(4) 0.6524(2) 0.2859(4) 0.115(2) Uani 1 1 d . . . . .
H10I H 1.771127 0.634780 0.259199 0.173 Uiso 1 1 calc R U . . .
H10J H 1.740099 0.678504 0.327063 0.173 Uiso 1 1 calc R U . . .
H10K H 1.675418 0.679967 0.263416 0.173 Uiso 1 1 calc R U . . .
C58 C 0.7478(5) 0.0042(4) 0.2218(3) 0.132(3) Uani 1 1 d . . . . .
H58A H 0.797439 -0.026607 0.199381 0.158 Uiso 1 1 calc R U . . .
H58B H 0.772148 0.048553 0.218274 0.158 Uiso 1 1 calc R U . . .
C103 C 1.1891(5) 0.6206(4) 0.0064(3) 0.115(2) Uani 1 1 d . . . . .
H10L H 1.166535 0.591392 -0.033992 0.173 Uiso 1 1 calc R U . . .
H10M H 1.210545 0.663124 -0.002291 0.173 Uiso 1 1 calc R U . . .
H10N H 1.133138 0.626037 0.037010 0.173 Uiso 1 1 calc R U . . .
C33 C 0.6173(5) 0.0397(3) -0.0593(3) 0.129(3) Uani 1 1 d . . . . .
H33A H 0.670320 0.052749 -0.086778 0.194 Uiso 1 1 calc R U . . .
H33B H 0.599362 0.077592 -0.026302 0.194 Uiso 1 1 calc R U . . .
H33C H 0.557245 0.022712 -0.085728 0.194 Uiso 1 1 calc R U . . .
C72 C 1.2637(6) 0.4047(5) 0.5359(3) 0.162(4) Uani 1 1 d . . . . .
H72A H 1.223653 0.443531 0.538701 0.243 Uiso 1 1 calc R U . . .
H72B H 1.328985 0.417057 0.558049 0.243 Uiso 1 1 calc R U . . .
H72C H 1.226876 0.373062 0.556282 0.243 Uiso 1 1 calc R U . . .
C92 C 0.8850(6) 0.5955(6) 0.1337(4) 0.175(4) Uani 1 1 d . . . . .
H92A H 0.889162 0.574078 0.088084 0.262 Uiso 1 1 calc R U . . .
H92B H 0.836574 0.630358 0.138534 0.262 Uiso 1 1 calc R U . . .
H92C H 0.862306 0.563385 0.158782 0.262 Uiso 1 1 calc R U . . .
C116 C 1.5613(7) 0.3847(6) 0.4034(4) 0.177(4) Uani 1 1 d . . . . .
H11K H 1.580172 0.340232 0.404700 0.266 Uiso 1 1 calc R U . . .
H11L H 1.491002 0.390755 0.417344 0.266 Uiso 1 1 calc R U . . .
H11M H 1.606202 0.416103 0.432302 0.266 Uiso 1 1 calc R U . . .
N4 N 1.1162(6) 0.4532(3) 0.1226(5) 0.175(3) Uani 1 1 d D . . . .
C117 C 1.4307(10) 0.5595(7) 0.4080(7) 0.208(5) Uani 1 1 d D . . . .
N3 N 1.3764(6) 0.5339(4) 0.3701(5) 0.169(3) Uani 1 1 d D . . . .
C121 C 1.1946(10) 0.4818(8) 0.1643(7) 0.268(8) Uani 1 1 d D . . . .
H12C H 1.197171 0.528871 0.163566 0.322 Uiso 1 1 calc R U . . .
H12D H 1.258199 0.464077 0.144582 0.322 Uiso 1 1 calc R U . . .
C118 C 1.3004(13) 0.4974(9) 0.3318(8) 0.319(11) Uani 1 1 d D . . . .
H11N H 1.236478 0.502985 0.356251 0.383 Uiso 1 1 calc R U . . .
H11O H 1.316751 0.450881 0.325612 0.383 Uiso 1 1 calc R U . . .
C122 C 1.0664(11) 0.4295(7) 0.0796(8) 0.242(6) Uani 1 1 d D . . . .
C119 C 1.2822(8) 0.5108(4) 0.2714(6) 0.196(4) Uani 1 1 d D . . . .
H11P H 1.345578 0.502624 0.246699 0.236 Uiso 1 1 calc R U . . .
H11Q H 1.271641 0.558193 0.278039 0.236 Uiso 1 1 calc R U . . .
C120 C 1.1994(8) 0.4777(4) 0.2292(6) 0.199(4) Uani 1 1 d D . . . .
H12E H 1.200246 0.430801 0.230389 0.239 Uiso 1 1 calc R U . . .
H12F H 1.135192 0.494068 0.249074 0.239 Uiso 1 1 calc R U . . .

loop_
_atom_site_aniso_label
_atom_site_aniso_U_11
_atom_site_aniso_U_22
_atom_site_aniso_U_33
_atom_site_aniso_U_23
_atom_site_aniso_U_13
_atom_site_aniso_U_12
O10 0.0538(13) 0.0501(13) 0.0616(14) 0.0056(10) 0.0191(11) -0.0021(10)
O4 0.0537(14) 0.0517(13) 0.0628(15) -0.0045(11) 0.0136(11) 0.0055(10)
O9 0.0541(14) 0.0433(12) 0.0697(15) 0.0114(11) 0.0186(11) 0.0043(10)
O2 0.0652(15) 0.0395(12) 0.0687(15) -0.0050(10) 0.0027(12) 0.0025(10)
O1 0.0516(13) 0.0415(12) 0.0691(15) -0.0073(10) 0.0113(11) 0.0064(9)
O6 0.0516(13) 0.0431(12) 0.0762(16) 0.0035(11) 0.0156(11) 0.0020(10)
O8 0.0540(14) 0.0512(13) 0.0697(15) -0.0028(11) 0.0228(11) 0.0069(10)
O3 0.0560(14) 0.0596(14) 0.0581(14) 0.0027(11) 0.0145(11) -0.0047(10)
O7 0.0749(17) 0.0620(15) 0.0572(14) -0.0021(11) 0.0174(12) 0.0259(12)
O19 0.0849(18) 0.0418(13) 0.0730(17) -0.0037(11) 0.0151(13) -0.0170(12)
O16 0.0611(15) 0.0543(14) 0.0718(16) -0.0083(12) 0.0210(12) -0.0107(11)
O5 0.0759(18) 0.0546(15) 0.0715(17) -0.0029(12) -0.0015(13) 0.0131(12)
O11 0.094(2) 0.0502(14) 0.0627(16) -0.0079(11) 0.0292(14) 0.0010(13)
O13 0.0770(18) 0.0475(14) 0.0815(18) -0.0026(13) 0.0040(14) -0.0081(12)
O14 0.093(2) 0.0373(13) 0.0792(18) -0.0062(12) 0.0125(15) -0.0124(12)
O17 0.087(2) 0.0605(16) 0.0697(17) -0.0002(13) 0.0178(14) 0.0093(14)
O15 0.0729(19) 0.0693(17) 0.085(2) 0.0108(14) 0.0162(14) 0.0071(14)
O12 0.097(2) 0.0743(19) 0.0659(17) -0.0102(14) 0.0096(16) 0.0076(15)
O18 0.0773(19) 0.0601(16) 0.091(2) -0.0185(14) 0.0053(15) 0.0115(14)
C46 0.0604(19) 0.0223(13) 0.0493(17) -0.0064(11) 0.0231(14) -0.0008(12)
O20 0.085(2) 0.109(3) 0.090(2) 0.022(2) 0.0081(17) 0.0179(18)
C5 0.0502(17) 0.0291(14) 0.0546(18) 0.0003(12) 0.0212(13) -0.0007(12)
C49 0.0611(19) 0.0239(13) 0.0468(16) -0.0049(11) 0.0205(14) 0.0038(12)
N2 0.087(2) 0.0455(16) 0.071(2) 0.0030(14) 0.0145(17) 0.0055(15)
C2 0.0563(18) 0.0283(14) 0.0523(17) 0.0012(12) 0.0244(14) -0.0021(12)
C48 0.0548(18) 0.0288(14) 0.0530(17) -0.0043(12) 0.0193(14) -0.0002(12)
C35 0.0610(19) 0.0304(15) 0.0531(18) 0.0016(13) 0.0228(15) 0.0011(13)
C13 0.0500(17) 0.0239(13) 0.0597(19) -0.0037(12) 0.0184(14) 0.0010(11)
C7 0.0546(18) 0.0321(15) 0.0505(17) 0.0007(12) 0.0154(13) -0.0012(12)
C15 0.0529(18) 0.0292(14) 0.0602(19) -0.0032(13) 0.0123(15) -0.0021(12)
C16 0.0565(19) 0.0303(15) 0.060(2) -0.0113(13) 0.0188(15) -0.0021(12)
C38 0.0620(19) 0.0255(13) 0.0495(17) 0.0021(12) 0.0178(14) -0.0029(12)
C4 0.0519(18) 0.0320(14) 0.0524(17) -0.0003(12) 0.0160(13) 0.0001(12)
C24 0.0557(19) 0.0423(17) 0.0486(17) -0.0135(13) 0.0229(14) -0.0049(14)
C40 0.0554(19) 0.0327(15) 0.0558(18) 0.0039(13) 0.0205(14) 0.0005(12)
C29 0.0571(19) 0.0398(16) 0.0487(17) -0.0053(13) 0.0188(14) 0.0070(13)
C28 0.0495(18) 0.0401(16) 0.0524(18) -0.0059(13) 0.0207(14) -0.0008(13)
C37 0.065(2) 0.0379(16) 0.0528(18) 0.0024(13) 0.0179(15) 0.0097(14)
C27 0.0588(19) 0.0408(16) 0.0442(16) -0.0051(13) 0.0240(14) 0.0044(14)
C3 0.0530(18) 0.0312(14) 0.0537(18) 0.0012(12) 0.0188(14) 0.0033(12)
C17 0.0518(18) 0.0336(15) 0.063(2) -0.0091(13) 0.0208(15) 0.0015(12)
C51 0.0530(18) 0.0296(14) 0.0495(17) -0.0055(12) 0.0166(13) -0.0008(12)
C39 0.0581(19) 0.0308(14) 0.0525(17) 0.0019(12) 0.0157(14) -0.0052(12)
N1 0.088(3) 0.060(2) 0.079(2) 0.0118(17) 0.0265(19) 0.0109(17)
C18 0.0543(19) 0.0296(14) 0.0593(19) -0.0060(13) 0.0127(15) 0.0007(12)
C12 0.0524(18) 0.0286(14) 0.0579(18) -0.0023(12) 0.0175(14) 0.0003(12)
C47 0.064(2) 0.0282(14) 0.0505(17) -0.0017(12) 0.0178(14) 0.0034(12)
C26 0.058(2) 0.0484(18) 0.0501(18) -0.0068(14) 0.0155(14) 0.0073(15)
C14 0.0573(19) 0.0288(14) 0.061(2) -0.0030(13) 0.0176(15) -0.0023(12)
C107 0.063(2) 0.0341(16) 0.076(2) -0.0122(15) 0.0205(17) 0.0086(14)
C6 0.0563(18) 0.0284(14) 0.0551(18) 0.0020(12) 0.0150(14) 0.0040(12)
C1 0.0549(18) 0.0314(14) 0.0488(16) 0.0002(12) 0.0223(13) 0.0024(12)
C50 0.0558(18) 0.0287(14) 0.0484(16) -0.0043(12) 0.0159(13) 0.0014(12)
C88 0.060(2) 0.0271(15) 0.086(3) 0.0027(15) 0.0178(18) 0.0020(13)
C25 0.0525(19) 0.0480(18) 0.0515(18) -0.0103(14) 0.0114(14) 0.0036(14)
C45 0.068(2) 0.0243(13) 0.0540(18) -0.0017(12) 0.0224(15) -0.0016(12)
C112 0.072(2) 0.0379(17) 0.072(2) -0.0082(16) 0.0209(18) 0.0033(15)
C85 0.069(2) 0.0320(16) 0.077(2) 0.0031(15) 0.0270(18) 0.0128(14)
C63 0.089(3) 0.0316(16) 0.066(2) 0.0043(14) 0.025(2) 0.0154(16)
C74 0.074(2) 0.0304(15) 0.063(2) -0.0037(14) 0.0252(18) -0.0059(14)
C77 0.056(2) 0.0385(17) 0.080(2) -0.0024(16) 0.0258(18) -0.0006(14)
C79 0.063(2) 0.0428(18) 0.068(2) -0.0065(16) 0.0208(17) -0.0117(15)
C23 0.062(2) 0.0366(16) 0.059(2) -0.0102(14) 0.0196(15) -0.0031(13)
C36 0.065(2) 0.0417(17) 0.0469(17) 0.0026(13) 0.0166(14) 0.0051(14)
C34 0.067(2) 0.0377(16) 0.0505(18) 0.0012(13) 0.0223(15) 0.0060(14)
C98 0.070(2) 0.0392(18) 0.073(2) -0.0061(16) 0.0180(19) 0.0078(16)
C66 0.080(3) 0.0281(15) 0.065(2) -0.0014(14) 0.0183(18) -0.0043(14)
C99 0.066(2) 0.0352(17) 0.078(2) -0.0096(16) 0.0296(19) 0.0036(15)
C87 0.059(2) 0.0344(16) 0.075(2) -0.0070(15) 0.0232(17) 0.0007(13)
C67 0.089(3) 0.0324(16) 0.056(2) -0.0022(14) 0.0223(18) -0.0075(15)
C90 0.059(2) 0.0344(16) 0.085(3) 0.0048(16) 0.0142(18) 0.0063(14)
C76 0.069(2) 0.0371(17) 0.070(2) -0.0072(15) 0.0251(18) -0.0084(15)
C96 0.068(2) 0.0330(16) 0.070(2) -0.0019(15) 0.0245(18) -0.0055(14)
C109 0.073(3) 0.056(2) 0.080(3) 0.0062(19) 0.016(2) 0.0237(19)
C101 0.066(2) 0.055(2) 0.067(2) 0.0064(17) 0.0222(18) 0.0014(17)
C110 0.079(3) 0.0411(19) 0.080(3) -0.0024(17) 0.023(2) 0.0189(17)
C41 0.057(2) 0.0481(19) 0.087(3) -0.0008(18) 0.0060(19) 0.0015(15)
C54 0.060(2) 0.0472(19) 0.081(3) 0.0142(17) 0.0158(18) 0.0055(15)
C65 0.093(3) 0.0416(18) 0.059(2) -0.0010(15) 0.019(2) 0.0030(17)
C30 0.054(2) 0.054(2) 0.068(2) 0.0050(16) 0.0112(16) 0.0048(15)
C111 0.076(2) 0.0305(16) 0.078(3) -0.0111(15) 0.0209(19) 0.0060(15)
C78 0.054(2) 0.052(2) 0.072(2) -0.0008(17) 0.0189(16) 0.0016(15)
C68 0.096(3) 0.0313(16) 0.065(2) -0.0037(15) 0.025(2) -0.0041(16)
C89 0.072(2) 0.0358(17) 0.078(2) 0.0043(16) 0.0167(19) 0.0102(15)
C19 0.056(2) 0.0413(17) 0.070(2) -0.0031(15) 0.0146(16) 0.0079(14)
C100 0.079(3) 0.0428(19) 0.066(2) -0.0046(16) 0.0244(19) -0.0015(17)
C10 0.054(2) 0.0498(19) 0.072(2) -0.0049(16) 0.0079(16) 0.0082(15)
C86 0.063(2) 0.0342(16) 0.078(2) -0.0019(15) 0.0238(17) 0.0013(14)
C8 0.065(2) 0.057(2) 0.080(3) -0.0122(19) 0.0006(19) 0.0140(18)
C75 0.075(2) 0.0405(18) 0.064(2) -0.0042(15) 0.0216(17) -0.0046(15)
C52 0.054(2) 0.067(2) 0.083(3) 0.025(2) 0.0177(18) 0.0103(17)
C106 0.063(2) 0.0396(18) 0.088(3) -0.0163(17) 0.0236(19) -0.0008(15)
C97 0.067(2) 0.0389(17) 0.073(2) -0.0124(16) 0.0220(18) -0.0021(15)
C84 0.056(2) 0.0433(18) 0.083(3) -0.0002(16) 0.0244(17) 0.0020(14)
C95 0.068(2) 0.0434(18) 0.072(2) 0.0010(16) 0.0273(18) -0.0008(15)
C64 0.088(3) 0.0430(19) 0.076(3) 0.0095(17) 0.021(2) 0.0124(17)
C43 0.078(3) 0.058(2) 0.067(2) 0.0061(18) 0.0142(19) 0.0206(18)
C113 0.074(2) 0.0408(18) 0.086(3) -0.0023(17) 0.014(2) -0.0098(16)
C21 0.055(2) 0.082(3) 0.070(2) 0.014(2) 0.0136(17) 0.0026(18)
C108 0.068(2) 0.060(2) 0.082(3) -0.009(2) 0.016(2) 0.0175(18)
C73 0.081(2) 0.0358(17) 0.060(2) -0.0023(14) 0.0247(17) -0.0069(15)
C82 0.086(3) 0.053(2) 0.071(3) -0.0152(18) 0.020(2) -0.0029(19)
C20 0.064(2) 0.057(2) 0.082(3) -0.0087(19) 0.0023(19) 0.0170(17)
C80 0.074(3) 0.059(2) 0.084(3) 0.004(2) 0.011(2) -0.0067(18)
C69 0.095(3) 0.058(2) 0.066(2) -0.0029(18) 0.025(2) -0.013(2)
C93 0.077(3) 0.063(2) 0.073(3) -0.0116(19) 0.027(2) -0.0051(19)
C102 0.108(4) 0.085(3) 0.072(3) -0.002(2) 0.006(3) 0.021(3)
C57 0.071(3) 0.082(3) 0.093(3) -0.007(2) 0.013(2) 0.011(2)
C31 0.069(3) 0.065(3) 0.105(3) 0.006(2) 0.003(2) 0.0129(19)
C62 0.096(3) 0.0400(19) 0.087(3) 0.0057(18) 0.030(2) 0.0195(18)
C55 0.060(2) 0.080(3) 0.117(4) 0.034(3) 0.014(2) 0.006(2)
C83 0.094(3) 0.066(3) 0.078(3) -0.011(2) 0.019(2) -0.021(2)
C81 0.077(3) 0.072(3) 0.091(3) -0.007(2) 0.007(2) -0.002(2)
C104 0.081(3) 0.064(3) 0.101(3) -0.020(2) 0.003(2) 0.013(2)
C94 0.078(3) 0.075(3) 0.071(3) -0.006(2) 0.023(2) -0.006(2)
C22 0.064(3) 0.115(4) 0.077(3) 0.020(3) 0.004(2) 0.008(2)
C60 0.071(3) 0.126(4) 0.089(3) 0.010(3) 0.011(2) 0.023(3)
C53 0.058(3) 0.120(4) 0.102(4) 0.046(3) 0.012(2) 0.001(2)
C91 0.073(3) 0.124(4) 0.092(4) 0.024(3) 0.002(3) 0.008(3)
C44 0.085(3) 0.070(3) 0.086(3) 0.005(2) 0.016(2) 0.008(2)
C114 0.109(4) 0.074(3) 0.093(3) 0.018(3) -0.003(3) -0.022(3)
C61 0.093(3) 0.076(3) 0.098(3) 0.009(3) 0.031(3) 0.020(3)
C9 0.077(3) 0.089(3) 0.104(4) -0.030(3) -0.014(3) 0.026(2)
C11 0.068(3) 0.068(3) 0.123(4) -0.026(3) -0.014(3) 0.018(2)
C42 0.056(3) 0.101(4) 0.140(5) -0.012(3) 0.012(3) 0.019(2)
C70 0.117(4) 0.110(4) 0.068(3) -0.018(3) 0.031(3) -0.025(3)
C115 0.097(4) 0.185(7) 0.109(5) 0.070(5) -0.021(3) -0.015(4)
C32 0.139(5) 0.093(4) 0.107(4) -0.011(3) -0.038(4) 0.022(4)
C59 0.139(6) 0.114(5) 0.110(5) -0.017(4) 0.075(4) 0.007(4)
C71 0.115(5) 0.154(6) 0.075(3) 0.002(3) 0.001(3) 0.012(4)
C56 0.098(4) 0.104(4) 0.112(4) 0.032(3) 0.041(3) 0.032(3)
C105 0.072(3) 0.062(3) 0.197(7) -0.008(3) 0.006(3) 0.002(2)
C58 0.138(6) 0.149(6) 0.089(4) -0.018(4) 0.057(4) 0.012(4)
C103 0.115(5) 0.137(5) 0.087(4) 0.006(3) 0.001(3) 0.021(4)
C33 0.149(6) 0.114(5) 0.119(5) 0.006(4) -0.046(4) 0.045(4)
C72 0.132(6) 0.256(11) 0.079(4) -0.011(5) -0.004(4) 0.021(6)
C92 0.136(7) 0.266(13) 0.120(6) 0.040(7) -0.023(5) -0.007(7)
C116 0.135(7) 0.233(11) 0.142(7) -0.008(7) -0.011(6) 0.017(7)
N4 0.107(5) 0.081(4) 0.353(11) 0.079(6) 0.041(5) 0.011(3)
C117 0.163(9) 0.143(10) 0.309(10) 0.023(8) 0.085(7) 0.023(6)
N3 0.134(6) 0.092(5) 0.280(9) 0.029(5) 0.114(5) 0.025(4)
C121 0.182(10) 0.304(19) 0.325(10) 0.097(10) 0.029(8) -0.085(11)
C118 0.328(19) 0.30(2) 0.348(12) 0.146(13) -0.011(11) -0.157(16)
C122 0.169(11) 0.174(12) 0.383(12) 0.060(10) 0.010(8) -0.024(8)
C119 0.203(9) 0.099(6) 0.287(9) 0.037(7) 0.075(7) 0.010(5)
C120 0.210(9) 0.080(5) 0.312(10) 0.050(7) 0.064(7) 0.002(5)

loop_
_atom_type_symbol
_atom_type_description
_atom_type_scat_dispersion_real
_atom_type_scat_dispersion_imag
_atom_type_scat_source
C C 0.0181 0.0091 'International Tables Vol C Tables 4.2.6.8 and 6.1.1.4'
H H 0.0000 0.0000 'International Tables Vol C Tables 4.2.6.8 and 6.1.1.4'
N N 0.0311 0.0180 'International Tables Vol C Tables 4.2.6.8 and 6.1.1.4'
O O 0.0492 0.0322 'International Tables Vol C Tables 4.2.6.8 and 6.1.1.4'

loop_
_exptl_crystal_face_index_h
_exptl_crystal_face_index_k
_exptl_crystal_face_index_l
_exptl_crystal_face_perp_dist
0 -5 -1 0.0940
0 5 1 0.0909
5 -2 1 0.1807
-5 4 -1 0.1394
-5 1 -1 0.1445
-4 -5 -2 0.1303
0 0 1 0.0375
0 0 -1 0.0375
5 5 2 0.1241
2 1 -5 0.0733
4 -5 -4 0.1384
0 5 -4 0.0921
-1 5 -3 0.1001

loop_
_geom_angle_atom_site_label_1
_geom_angle_atom_site_label_2
_geom_angle_atom_site_label_3
_geom_angle
_geom_angle_site_symmetry_1
_geom_angle_site_symmetry_3
_geom_angle_publ_flag
C51 O10 C52 118.3(3) . . ?
C18 O4 C19 118.0(3) . . ?
C48 O9 C54 118.0(3) . . ?
C7 O2 C8 118.9(3) . . ?
C4 O1 C10 117.5(2) . . ?
C29 O6 C30 117.8(3) . . ?
C40 O8 C41 119.0(3) . . ?
C15 O3 C21 117.2(3) . . ?
C37 O7 C43 119.2(3) . . ?
C112 O19 C113 118.4(3) . . ?
C87 O16 C93 117.4(3) . . ?
C32 O5 C26 120.0(3) . . ?
C68 O11 C69 116.4(3) . . ?
C79 O13 C80 118.9(3) . . ?
C76 O14 C82 118.5(3) . . ?
C101 O17 C102 118.9(3) . . ?
C90 O15 C91 120.0(3) . . ?
C65 O12 C71 120.6(4) . . ?
C98 O18 C104 121.0(3) . . ?
C51 C46 C47 118.5(3) . . ?
C51 C46 C45 121.5(3) . . ?
C47 C46 C45 120.0(3) . . ?
C109 O20 C115 118.7(4) . . ?
C4 C5 C12 120.8(3) . . ?
C6 C5 C4 118.9(3) . . ?
C6 C5 C12 120.3(3) . . ?
C48 C49 C1 120.9(3) . . ?
C50 C49 C48 118.8(3) . . ?
C50 C49 C1 120.2(3) . . ?
C61 N2 C60 179.4(5) . . ?
C7 C2 C1 121.2(3) . . ?
C3 C2 C7 118.3(3) . . ?
C3 C2 C1 120.4(3) . . ?
O9 C48 C49 115.9(3) . . ?
O9 C48 C47 123.9(3) . . ?
C47 C48 C49 120.2(3) . . ?
C40 C35 C34 121.1(3) . . ?
C36 C35 C40 118.4(3) . . ?
C36 C35 C34 120.4(3) . . ?
C18 C13 C12 121.1(3) . . ?
C14 C13 C18 117.9(3) . . ?
C14 C13 C12 121.0(3) . . ?
O2 C7 C2 116.8(3) . . ?
O2 C7 C6 123.1(3) . . ?
C2 C7 C6 120.1(3) . . ?
O3 C15 C16 116.2(3) . . ?
O3 C15 C14 124.5(3) . . ?
C14 C15 C16 119.3(3) . . ?
C15 C16 C23 121.6(3) . . ?
C17 C16 C15 118.0(3) . . ?
C17 C16 C23 120.4(3) . . ?
C37 C38 C45 120.8(3) . . ?
C39 C38 C37 118.8(3) . . ?
C39 C38 C45 120.4(3) . . ?
O1 C4 C5 116.6(3) . . ?
O1 C4 C3 124.1(3) . . ?
C5 C4 C3 119.3(3) . . ?
C29 C24 C23 120.7(3) . . ?
C25 C24 C29 118.7(3) . . ?
C25 C24 C23 120.6(3) . . ?
O8 C40 C35 116.1(3) . . ?
O8 C40 C39 123.6(3) . . ?
C35 C40 C39 120.3(3) . . ?
O6 C29 C24 116.3(3) . . ?
O6 C29 C28 124.0(3) . . ?
C24 C29 C28 119.7(3) . . ?
C29 C28 H28 119.2 . . ?
C27 C28 C29 121.7(3) . . ?
C27 C28 H28 119.2 . . ?
O7 C37 C38 115.7(3) . . ?
O7 C37 C36 124.3(3) . . ?
C36 C37 C38 120.0(3) . . ?
C28 C27 C26 118.0(3) . . ?
C28 C27 C34 120.4(3) . . ?
C26 C27 C34 121.6(3) . . ?
C2 C3 C4 122.1(3) . . ?
C2 C3 H3 119.0 . . ?
C4 C3 H3 119.0 . . ?
C16 C17 H17 119.0 . . ?
C18 C17 C16 121.9(3) . . ?
C18 C17 H17 119.0 . . ?
O10 C51 C50 122.2(3) . . ?
C46 C51 O10 116.4(3) . . ?
C46 C51 C50 121.3(3) . . ?
C38 C39 C40 121.1(3) . . ?
C38 C39 H39 119.5 . . ?
C40 C39 H39 119.5 . . ?
C56 N1 C57 179.0(6) . . ?
O4 C18 C13 116.2(3) . . ?
O4 C18 C17 123.7(3) . . ?
C17 C18 C13 120.2(3) . . ?
C5 C12 C13 113.7(2) . . ?
C5 C12 H12A 108.8 . . ?
C5 C12 H12B 108.8 . . ?
C13 C12 H12A 108.8 . . ?
C13 C12 H12B 108.8 . . ?
H12A C12 H12B 107.7 . . ?
C46 C47 C48 120.8(3) . . ?
C46 C47 H47 119.6 . . ?
C48 C47 H47 119.6 . . ?
O5 C26 C27 116.9(3) . . ?
O5 C26 C25 123.1(3) . . ?
C25 C26 C27 119.9(3) . . ?
C13 C14 C15 122.8(3) . . ?
C13 C14 H14 118.6 . . ?
C15 C14 H14 118.6 . . ?
C112 C107 C106 120.8(4) . . ?
C108 C107 C112 117.8(4) . . ?
C108 C107 C106 121.4(4) . . ?
C5 C6 C7 121.2(3) . . ?
C5 C6 H6 119.4 . . ?
C7 C6 H6 119.4 . . ?
C49 C1 H1A 109.8 . . ?
C49 C1 H1B 109.8 . . ?
C2 C1 C49 109.3(2) . . ?
C2 C1 H1A 109.8 . . ?
C2 C1 H1B 109.8 . . ?
H1A C1 H1B 108.3 . . ?
C49 C50 C51 120.3(3) . . ?
C49 C50 H50 119.9 . . ?
C51 C50 H50 119.9 . . ?
C87 C88 C95 121.4(3) . . ?
C89 C88 C87 119.4(3) . . ?
C89 C88 C95 119.1(4) . . ?
C24 C25 C26 121.9(3) . . ?
C24 C25 H25 119.1 . . ?
C26 C25 H25 119.1 . . ?
C46 C45 H45A 108.8 . . ?
C46 C45 H45B 108.8 . . ?
C38 C45 C46 113.8(2) . . ?
C38 C45 H45A 108.8 . . ?
C38 C45 H45B 108.8 . . ?
H45A C45 H45B 107.7 . . ?
O19 C112 C107 116.2(3) . . ?
O19 C112 C111 123.0(3) . . ?
C107 C112 C111 120.7(4) . . ?
C90 C85 C86 119.1(3) . . ?
C90 C85 C84 120.8(4) . . ?
C86 C85 C84 120.0(4) . . ?
C68 C63 C62 120.6(4) . . ?
C64 C63 C68 118.7(4) . . ?
C64 C63 C62 120.7(4) . . ?
C79 C74 C75 119.3(3) . . ?
C79 C74 C73 121.7(3) . . ?
C75 C74 C73 119.0(4) . . ?
C76 C77 C84 119.8(3) . . ?
C78 C77 C76 118.8(3) . . ?
C78 C77 C84 121.4(4) . . ?
O13 C79 C78 123.2(4) . . ?
C74 C79 O13 116.6(3) . . ?
C74 C79 C78 120.3(3) . . ?
C16 C23 H23A 109.2 . . ?
C16 C23 H23B 109.2 . . ?
C24 C23 C16 111.9(2) . . ?
C24 C23 H23A 109.2 . . ?
C24 C23 H23B 109.2 . . ?
H23A C23 H23B 107.9 . . ?
C35 C36 C37 121.4(3) . . ?
C35 C36 H36 119.3 . . ?
C37 C36 H36 119.3 . . ?
C35 C34 H34A 109.3 . . ?
C35 C34 H34B 109.3 . . ?
C27 C34 C35 111.5(3) . . ?
C27 C34 H34A 109.3 . . ?
C27 C34 H34B 109.3 . . ?
H34A C34 H34B 108.0 . . ?
O18 C98 C99 116.3(3) . . ?
O18 C98 C97 124.7(4) . . ?
C97 C98 C99 119.0(4) . . ?
C67 C66 C73 119.6(4) . . ?
C65 C66 C67 120.0(4) . . ?
C65 C66 C73 120.4(3) . . ?
C98 C99 C106 120.8(4) . . ?
C100 C99 C98 119.4(3) . . ?
C100 C99 C106 119.7(3) . . ?
O16 C87 C88 116.9(3) . . ?
O16 C87 C86 123.1(4) . . ?
C86 C87 C88 120.0(4) . . ?
C66 C67 H67 119.9 . . ?
C66 C67 C68 120.3(4) . . ?
C68 C67 H67 119.9 . . ?
O15 C90 C85 117.7(3) . . ?
O15 C90 C89 123.1(4) . . ?
C85 C90 C89 119.3(4) . . ?
O14 C76 C75 122.3(4) . . ?
C77 C76 O14 116.5(3) . . ?
C77 C76 C75 121.2(3) . . ?
C101 C96 C95 120.7(4) . . ?
C97 C96 C101 119.0(3) . . ?
C97 C96 C95 120.2(3) . . ?
O20 C109 C110 118.0(4) . . ?
O20 C109 C108 123.2(4) . . ?
C110 C109 C108 118.8(4) . . ?
O17 C101 C96 116.6(3) . . ?
O17 C101 C100 123.7(4) . . ?
C96 C101 C100 119.6(4) . . ?
C109 C110 C62 119.8(4) . . ?
C111 C110 C109 120.3(4) . . ?
C111 C110 C62 119.9(4) . . ?
O8 C41 H41A 110.4 . . ?
O8 C41 H41B 110.4 . . ?
O8 C41 C42 106.7(4) . . ?
H41A C41 H41B 108.6 . . ?
C42 C41 H41A 110.4 . . ?
C42 C41 H41B 110.4 . . ?
O9 C54 H54A 110.5 . . ?
O9 C54 H54B 110.5 . . ?
O9 C54 C55 106.1(3) . . ?
H54A C54 H54B 108.7 . . ?
C55 C54 H54A 110.5 . . ?
C55 C54 H54B 110.5 . . ?
O12 C65 C64 123.4(4) . . ?
C66 C65 O12 117.0(4) . . ?
C66 C65 C64 119.6(4) . . ?
O6 C30 H30A 110.4 . . ?
O6 C30 H30B 110.4 . . ?
O6 C30 C31 106.7(3) . . ?
H30A C30 H30B 108.6 . . ?
C31 C30 H30A 110.4 . . ?
C31 C30 H30B 110.4 . . ?
C112 C111 H111 119.9 . . ?
C110 C111 C112 120.1(4) . . ?
C110 C111 H111 119.9 . . ?
C77 C78 C79 120.6(4) . . ?
C77 C78 H78 119.7 . . ?
C79 C78 H78 119.7 . . ?
O11 C68 C63 116.3(3) . . ?
O11 C68 C67 123.5(4) . . ?
C63 C68 C67 120.1(4) . . ?
C88 C89 C90 120.9(4) . . ?
C88 C89 H89 119.6 . . ?
C90 C89 H89 119.6 . . ?
O4 C19 H19A 110.2 . . ?
O4 C19 H19B 110.2 . . ?
O4 C19 C20 107.7(3) . . ?
H19A C19 H19B 108.5 . . ?
C20 C19 H19A 110.2 . . ?
C20 C19 H19B 110.2 . . ?
C99 C100 C101 121.1(4) . . ?
C99 C100 H100 119.5 . . ?
C101 C100 H100 119.5 . . ?
O1 C10 H10A 110.2 . . ?
O1 C10 H10B 110.2 . . ?
O1 C10 C11 107.4(3) . . ?
H10A C10 H10B 108.5 . . ?
C11 C10 H10A 110.2 . . ?
C11 C10 H10B 110.2 . . ?
C85 C86 H86 119.4 . . ?
C87 C86 C85 121.2(4) . . ?
C87 C86 H86 119.4 . . ?
O2 C8 H8A 110.1 . . ?
O2 C8 H8B 110.1 . . ?
O2 C8 C9 108.1(3) . . ?
H8A C8 H8B 108.4 . . ?
C9 C8 H8A 110.1 . . ?
C9 C8 H8B 110.1 . . ?
C74 C75 H75 120.1 . . ?
C76 C75 C74 119.9(4) . . ?
C76 C75 H75 120.1 . . ?
O10 C52 H52A 110.3 . . ?
O10 C52 H52B 110.3 . . ?
O10 C52 C53 107.1(3) . . ?
H52A C52 H52B 108.5 . . ?
C53 C52 H52A 110.3 . . ?
C53 C52 H52B 110.3 . . ?
C107 C106 C99 110.8(3) . . ?
C107 C106 H10C 109.5 . . ?
C107 C106 H10D 109.5 . . ?
C99 C106 H10C 109.5 . . ?
C99 C106 H10D 109.5 . . ?
H10C C106 H10D 108.1 . . ?
C98 C97 H97 119.1 . . ?
C96 C97 C98 121.9(4) . . ?
C96 C97 H97 119.1 . . ?
C85 C84 H84A 109.4 . . ?
C85 C84 H84B 109.4 . . ?
C77 C84 C85 111.2(3) . . ?
C77 C84 H84A 109.4 . . ?
C77 C84 H84B 109.4 . . ?
H84A C84 H84B 108.0 . . ?
C88 C95 C96 112.3(3) . . ?
C88 C95 H95A 109.1 . . ?
C88 C95 H95B 109.1 . . ?
C96 C95 H95A 109.1 . . ?
C96 C95 H95B 109.1 . . ?
H95A C95 H95B 107.9 . . ?
C63 C64 C65 121.3(4) . . ?
C63 C64 H64 119.3 . . ?
C65 C64 H64 119.3 . . ?
O7 C43 H43A 109.3 . . ?
O7 C43 H43B 109.3 . . ?
O7 C43 C44 111.5(4) . . ?
H43A C43 H43B 108.0 . . ?
C44 C43 H43A 109.3 . . ?
C44 C43 H43B 109.3 . . ?
O19 C113 H11D 110.3 . . ?
O19 C113 H11E 110.3 . . ?
O19 C113 C114 107.3(3) . . ?
H11D C113 H11E 108.5 . . ?
C114 C113 H11D 110.3 . . ?
C114 C113 H11E 110.3 . . ?
O3 C21 H21A 110.0 . . ?
O3 C21 H21B 110.0 . . ?
O3 C21 C22 108.5(3) . . ?
H21A C21 H21B 108.4 . . ?
C22 C21 H21A 110.0 . . ?
C22 C21 H21B 110.0 . . ?
C107 C108 C109 122.2(4) . . ?
C107 C108 H108 118.9 . . ?
C109 C108 H108 118.9 . . ?
C74 C73 H73A 109.4 . . ?
C74 C73 H73B 109.4 . . ?
C66 C73 C74 111.0(3) . . ?
C66 C73 H73A 109.4 . . ?
C66 C73 H73B 109.4 . . ?
H73A C73 H73B 108.0 . . ?
O14 C82 H82A 110.4 . . ?
O14 C82 H82B 110.4 . . ?
O14 C82 C83 106.5(4) . . ?
H82A C82 H82B 108.6 . . ?
C83 C82 H82A 110.4 . . ?
C83 C82 H82B 110.4 . . ?
C19 C20 H20A 109.5 . . ?
C19 C20 H20B 109.5 . . ?
C19 C20 H20C 109.5 . . ?
H20A C20 H20B 109.5 . . ?
H20A C20 H20C 109.5 . . ?
H20B C20 H20C 109.5 . . ?
O13 C80 H80A 110.2 . . ?
O13 C80 H80B 110.2 . . ?
O13 C80 C81 107.8(4) . . ?
H80A C80 H80B 108.5 . . ?
C81 C80 H80A 110.2 . . ?
C81 C80 H80B 110.2 . . ?
O11 C69 H69A 110.3 . . ?
O11 C69 H69B 110.3 . . ?
O11 C69 C70 107.1(4) . . ?
H69A C69 H69B 108.6 . . ?
C70 C69 H69A 110.3 . . ?
C70 C69 H69B 110.3 . . ?
O16 C93 H93A 109.8 . . ?
O16 C93 H93B 109.8 . . ?
O16 C93 C94 109.4(3) . . ?
H93A C93 H93B 108.2 . . ?
C94 C93 H93A 109.8 . . ?
C94 C93 H93B 109.8 . . ?
O17 C102 H10E 109.7 . . ?
O17 C102 H10F 109.7 . . ?
O17 C102 C103 109.8(4) . . ?
H10E C102 H10F 108.2 . . ?
C103 C102 H10E 109.7 . . ?
C103 C102 H10F 109.7 . . ?
N1 C57 H57A 107.5 . . ?
N1 C57 H57B 107.5 . . ?
N1 C57 C58 119.5(4) . . ?
H57A C57 H57B 107.0 . . ?
C58 C57 H57A 107.5 . . ?
C58 C57 H57B 107.5 . . ?
C30 C31 H31A 109.5 . . ?
C30 C31 H31B 109.5 . . ?
C30 C31 H31C 109.5 . . ?
H31A C31 H31B 109.5 . . ?
H31A C31 H31C 109.5 . . ?
H31B C31 H31C 109.5 . . ?
C63 C62 C110 111.4(3) . . ?
C63 C62 H62A 109.4 . . ?
C63 C62 H62B 109.4 . . ?
C110 C62 H62A 109.4 . . ?
C110 C62 H62B 109.4 . . ?
H62A C62 H62B 108.0 . . ?
C54 C55 H55A 109.5 . . ?
C54 C55 H55B 109.5 . . ?
C54 C55 H55C 109.5 . . ?
H55A C55 H55B 109.5 . . ?
H55A C55 H55C 109.5 . . ?
H55B C55 H55C 109.5 . . ?
C82 C83 H83A 109.5 . . ?
C82 C83 H83B 109.5 . . ?
C82 C83 H83C 109.5 . . ?
H83A C83 H83B 109.5 . . ?
H83A C83 H83C 109.5 . . ?
H83B C83 H83C 109.5 . . ?
C80 C81 H81A 109.5 . . ?
C80 C81 H81B 109.5 . . ?
C80 C81 H81C 109.5 . . ?
H81A C81 H81B 109.5 . . ?
H81A C81 H81C 109.5 . . ?
H81B C81 H81C 109.5 . . ?
O18 C104 H10G 109.2 . . ?
O18 C104 H10H 109.2 . . ?
O18 C104 C105 111.9(5) . . ?
H10G C104 H10H 107.9 . . ?
C105 C104 H10G 109.2 . . ?
C105 C104 H10H 109.2 . . ?
C93 C94 H94A 109.5 . . ?
C93 C94 H94B 109.5 . . ?
C93 C94 H94C 109.5 . . ?
H94A C94 H94B 109.5 . . ?
H94A C94 H94C 109.5 . . ?
H94B C94 H94C 109.5 . . ?
C21 C22 H22A 109.5 . . ?
C21 C22 H22B 109.5 . . ?
C21 C22 H22C 109.5 . . ?
H22A C22 H22B 109.5 . . ?
H22A C22 H22C 109.5 . . ?
H22B C22 H22C 109.5 . . ?
N2 C60 H60A 107.4 . . ?
N2 C60 H60B 107.4 . . ?
N2 C60 C59 119.8(5) . . ?
H60A C60 H60B 106.9 . . ?
C59 C60 H60A 107.4 . . ?
C59 C60 H60B 107.4 . . ?
C52 C53 H53A 109.5 . . ?
C52 C53 H53B 109.5 . . ?
C52 C53 H53C 109.5 . . ?
H53A C53 H53B 109.5 . . ?
H53A C53 H53C 109.5 . . ?
H53B C53 H53C 109.5 . . ?
O15 C91 H91A 109.2 . . ?
O15 C91 H91B 109.2 . . ?
H91A C91 H91B 107.9 . . ?
C92 C91 O15 112.1(5) . . ?
C92 C91 H91A 109.2 . . ?
C92 C91 H91B 109.2 . . ?
C43 C44 H44A 109.5 . . ?
C43 C44 H44B 109.5 . . ?
C43 C44 H44C 109.5 . . ?
H44A C44 H44B 109.5 . . ?
H44A C44 H44C 109.5 . . ?
H44B C44 H44C 109.5 . . ?
C113 C114 H11F 109.5 . . ?
C113 C114 H11G 109.5 . . ?
C113 C114 H11H 109.5 . . ?
H11F C114 H11G 109.5 . . ?
H11F C114 H11H 109.5 . . ?
H11G C114 H11H 109.5 . . ?
C8 C9 H9A 109.5 . . ?
C8 C9 H9B 109.5 . . ?
C8 C9 H9C 109.5 . . ?
H9A C9 H9B 109.5 . . ?
H9A C9 H9C 109.5 . . ?
H9B C9 H9C 109.5 . . ?
C10 C11 H11A 109.5 . . ?
C10 C11 H11B 109.5 . . ?
C10 C11 H11C 109.5 . . ?
H11A C11 H11B 109.5 . . ?
H11A C11 H11C 109.5 . . ?
H11B C11 H11C 109.5 . . ?
C41 C42 H42A 109.5 . . ?
C41 C42 H42B 109.5 . . ?
C41 C42 H42C 109.5 . . ?
H42A C42 H42B 109.5 . . ?
H42A C42 H42C 109.5 . . ?
H42B C42 H42C 109.5 . . ?
C69 C70 H70A 109.5 . . ?
C69 C70 H70B 109.5 . . ?
C69 C70 H70C 109.5 . . ?
H70A C70 H70B 109.5 . . ?
H70A C70 H70C 109.5 . . ?
H70B C70 H70C 109.5 . . ?
O20 C115 H11I 109.9 . . ?
O20 C115 H11J 109.9 . . ?
H11I C115 H11J 108.3 . . ?
C116 C115 O20 108.9(6) . . ?
C116 C115 H11I 109.9 . . ?
C116 C115 H11J 109.9 . . ?
O5 C32 H32A 109.8 . . ?
O5 C32 H32B 109.8 . . ?
O5 C32 C33 109.4(5) . . ?
H32A C32 H32B 108.2 . . ?
C33 C32 H32A 109.8 . . ?
C33 C32 H32B 109.8 . . ?
C60 C59 H59A 107.6 . . ?
C60 C59 H59B 107.6 . . ?
H59A C59 H59B 107.0 . . ?
C58 C59 C60 118.9(6) . . ?
C58 C59 H59A 107.6 . . ?
C58 C59 H59B 107.6 . . ?
O12 C71 H71A 110.1 . . ?
O12 C71 H71B 110.1 . . ?
O12 C71 C72 108.2(5) . . ?
H71A C71 H71B 108.4 . . ?
C72 C71 H71A 110.1 . . ?
C72 C71 H71B 110.1 . . ?
C104 C105 H10I 109.5 . . ?
C104 C105 H10J 109.5 . . ?
C104 C105 H10K 109.5 . . ?
H10I C105 H10J 109.5 . . ?
H10I C105 H10K 109.5 . . ?
H10J C105 H10K 109.5 . . ?
C57 C58 H58A 107.6 . . ?
C57 C58 H58B 107.6 . . ?
C59 C58 C57 118.7(6) . . ?
C59 C58 H58A 107.6 . . ?
C59 C58 H58B 107.6 . . ?
H58A C58 H58B 107.1 . . ?
C102 C103 H10L 109.5 . . ?
C102 C103 H10M 109.5 . . ?
C102 C103 H10N 109.5 . . ?
H10L C103 H10M 109.5 . . ?
H10L C103 H10N 109.5 . . ?
H10M C103 H10N 109.5 . . ?
C32 C33 H33A 109.5 . . ?
C32 C33 H33B 109.5 . . ?
C32 C33 H33C 109.5 . . ?
H33A C33 H33B 109.5 . . ?
H33A C33 H33C 109.5 . . ?
H33B C33 H33C 109.5 . . ?
C71 C72 H72A 109.5 . . ?
C71 C72 H72B 109.5 . . ?
C71 C72 H72C 109.5 . . ?
H72A C72 H72B 109.5 . . ?
H72A C72 H72C 109.5 . . ?
H72B C72 H72C 109.5 . . ?
C91 C92 H92A 109.5 . . ?
C91 C92 H92B 109.5 . . ?
C91 C92 H92C 109.5 . . ?
H92A C92 H92B 109.5 . . ?
H92A C92 H92C 109.5 . . ?
H92B C92 H92C 109.5 . . ?
C115 C116 H11K 109.5 . . ?
C115 C116 H11L 109.5 . . ?
C115 C116 H11M 109.5 . . ?
H11K C116 H11L 109.5 . . ?
H11K C116 H11M 109.5 . . ?
H11L C116 H11M 109.5 . . ?
C122 N4 C121 166.5(14) . . ?
C117 N3 C118 169.6(14) . . ?
N4 C121 H12C 106.5 . . ?
N4 C121 H12D 106.5 . . ?
N4 C121 C120 123.4(11) . . ?
H12C C121 H12D 106.5 . . ?
C120 C121 H12C 106.5 . . ?
C120 C121 H12D 106.5 . . ?
N3 C118 H11N 107.8 . . ?
N3 C118 H11O 107.8 . . ?
N3 C118 C119 118.1(11) . . ?
H11N C118 H11O 107.1 . . ?
C119 C118 H11N 107.8 . . ?
C119 C118 H11O 107.8 . . ?
C118 C119 H11P 106.8 . . ?
C118 C119 H11Q 106.8 . . ?
C118 C119 C120 122.0(11) . . ?
H11P C119 H11Q 106.7 . . ?
C120 C119 H11P 106.8 . . ?
C120 C119 H11Q 106.8 . . ?
C121 C120 C119 120.9(11) . . ?
C121 C120 H12E 107.1 . . ?
C121 C120 H12F 107.1 . . ?
C119 C120 H12E 107.1 . . ?
C119 C120 H12F 107.1 . . ?
H12E C120 H12F 106.8 . . ?

loop_
_geom_bond_atom_site_label_1
_geom_bond_atom_site_label_2
_geom_bond_distance
_geom_bond_site_symmetry_2
_geom_bond_publ_flag
O10 C51 1.394(4) . ?
O10 C52 1.408(5) . ?
O4 C18 1.375(4) . ?
O4 C19 1.427(4) . ?
O9 C48 1.375(4) . ?
O9 C54 1.424(5) . ?
O2 C7 1.381(4) . ?
O2 C8 1.392(5) . ?
O1 C4 1.364(4) . ?
O1 C10 1.430(4) . ?
O6 C29 1.378(4) . ?
O6 C30 1.422(4) . ?
O8 C40 1.375(4) . ?
O8 C41 1.427(5) . ?
O3 C15 1.378(4) . ?
O3 C21 1.416(4) . ?
O7 C37 1.377(4) . ?
O7 C43 1.435(5) . ?
O19 C112 1.381(5) . ?
O19 C113 1.431(4) . ?
O16 C87 1.386(5) . ?
O16 C93 1.433(5) . ?
O5 C26 1.379(4) . ?
O5 C32 1.373(6) . ?
O11 C68 1.387(5) . ?
O11 C69 1.440(6) . ?
O13 C79 1.388(4) . ?
O13 C80 1.415(5) . ?
O14 C76 1.387(4) . ?
O14 C82 1.418(5) . ?
O17 C101 1.386(5) . ?
O17 C102 1.404(5) . ?
O15 C90 1.351(5) . ?
O15 C91 1.433(6) . ?
O12 C65 1.384(5) . ?
O12 C71 1.389(7) . ?
O18 C98 1.367(5) . ?
O18 C104 1.419(5) . ?
C46 C51 1.377(5) . ?
C46 C47 1.390(5) . ?
C46 C45 1.531(4) . ?
O20 C109 1.360(5) . ?
O20 C115 1.477(7) . ?
C5 C4 1.396(5) . ?
C5 C12 1.522(4) . ?
C5 C6 1.385(5) . ?
C49 C48 1.398(5) . ?
C49 C1 1.526(4) . ?
C49 C50 1.384(5) . ?
N2 C60 1.404(6) . ?
N2 C61 1.148(6) . ?
C2 C7 1.393(5) . ?
C2 C3 1.380(5) . ?
C2 C1 1.518(4) . ?
C48 C47 1.397(4) . ?
C35 C40 1.394(5) . ?
C35 C36 1.390(5) . ?
C35 C34 1.518(4) . ?
C13 C18 1.404(5) . ?
C13 C12 1.529(4) . ?
C13 C14 1.377(5) . ?
C7 C6 1.405(4) . ?
C15 C16 1.408(5) . ?
C15 C14 1.389(5) . ?
C16 C17 1.395(5) . ?
C16 C23 1.517(5) . ?
C38 C37 1.396(5) . ?
C38 C39 1.387(5) . ?
C38 C45 1.513(4) . ?
C4 C3 1.405(4) . ?
C24 C29 1.397(5) . ?
C24 C25 1.372(5) . ?
C24 C23 1.513(5) . ?
C40 C39 1.399(4) . ?
C29 C28 1.397(5) . ?
C28 H28 0.9500 . ?
C28 C27 1.386(5) . ?
C37 C36 1.395(4) . ?
C27 C26 1.401(5) . ?
C27 C34 1.505(4) . ?
C3 H3 0.9500 . ?
C17 H17 0.9500 . ?
C17 C18 1.381(5) . ?
C51 C50 1.398(4) . ?
C39 H39 0.9500 . ?
N1 C57 1.408(6) . ?
N1 C56 1.139(6) . ?
C12 H12A 0.9900 . ?
C12 H12B 0.9900 . ?
C47 H47 0.9500 . ?
C26 C25 1.393(5) . ?
C14 H14 0.9500 . ?
C107 C112 1.397(5) . ?
C107 C106 1.508(5) . ?
C107 C108 1.382(6) . ?
C6 H6 0.9500 . ?
C1 H1A 0.9900 . ?
C1 H1B 0.9900 . ?
C50 H50 0.9500 . ?
C88 C87 1.389(6) . ?
C88 C89 1.382(5) . ?
C88 C95 1.514(5) . ?
C25 H25 0.9500 . ?
C45 H45A 0.9900 . ?
C45 H45B 0.9900 . ?
C112 C111 1.414(5) . ?
C85 C90 1.385(6) . ?
C85 C86 1.402(5) . ?
C85 C84 1.520(5) . ?
C63 C68 1.398(6) . ?
C63 C64 1.378(6) . ?
C63 C62 1.519(5) . ?
C74 C79 1.373(6) . ?
C74 C75 1.406(5) . ?
C74 C73 1.519(5) . ?
C77 C76 1.386(6) . ?
C77 C78 1.383(5) . ?
C77 C84 1.508(5) . ?
C79 C78 1.418(5) . ?
C23 H23A 0.9900 . ?
C23 H23B 0.9900 . ?
C36 H36 0.9500 . ?
C34 H34A 0.9900 . ?
C34 H34B 0.9900 . ?
C98 C99 1.406(5) . ?
C98 C97 1.400(5) . ?
C66 C67 1.388(5) . ?
C66 C65 1.374(6) . ?
C66 C73 1.512(5) . ?
C99 C100 1.371(6) . ?
C99 C106 1.522(5) . ?
C87 C86 1.389(5) . ?
C67 H67 0.9500 . ?
C67 C68 1.401(5) . ?
C90 C89 1.423(5) . ?
C76 C75 1.396(5) . ?
C96 C101 1.395(5) . ?
C96 C97 1.372(6) . ?
C96 C95 1.521(5) . ?
C109 C110 1.390(6) . ?
C109 C108 1.412(6) . ?
C101 C100 1.410(5) . ?
C110 C111 1.376(6) . ?
C110 C62 1.527(6) . ?
C41 H41A 0.9900 . ?
C41 H41B 0.9900 . ?
C41 C42 1.497(6) . ?
C54 H54A 0.9900 . ?
C54 H54B 0.9900 . ?
C54 C55 1.510(5) . ?
C65 C64 1.406(6) . ?
C30 H30A 0.9900 . ?
C30 H30B 0.9900 . ?
C30 C31 1.513(6) . ?
C111 H111 0.9500 . ?
C78 H78 0.9500 . ?
C89 H89 0.9500 . ?
C19 H19A 0.9900 . ?
C19 H19B 0.9900 . ?
C19 C20 1.491(5) . ?
C100 H100 0.9500 . ?
C10 H10A 0.9900 . ?
C10 H10B 0.9900 . ?
C10 C11 1.501(5) . ?
C86 H86 0.9500 . ?
C8 H8A 0.9900 . ?
C8 H8B 0.9900 . ?
C8 C9 1.516(6) . ?
C75 H75 0.9500 . ?
C52 H52A 0.9900 . ?
C52 H52B 0.9900 . ?
C52 C53 1.509(6) . ?
C106 H10C 0.9900 . ?
C106 H10D 0.9900 . ?
C97 H97 0.9500 . ?
C84 H84A 0.9900 . ?
C84 H84B 0.9900 . ?
C95 H95A 0.9900 . ?
C95 H95B 0.9900 . ?
C64 H64 0.9500 . ?
C43 H43A 0.9900 . ?
C43 H43B 0.9900 . ?
C43 C44 1.487(6) . ?
C113 H11D 0.9900 . ?
C113 H11E 0.9900 . ?
C113 C114 1.506(6) . ?
C21 H21A 0.9900 . ?
C21 H21B 0.9900 . ?
C21 C22 1.492(6) . ?
C108 H108 0.9500 . ?
C73 H73A 0.9900 . ?
C73 H73B 0.9900 . ?
C82 H82A 0.9900 . ?
C82 H82B 0.9900 . ?
C82 C83 1.524(5) . ?
C20 H20A 0.9800 . ?
C20 H20B 0.9800 . ?
C20 H20C 0.9800 . ?
C80 H80A 0.9900 . ?
C80 H80B 0.9900 . ?
C80 C81 1.516(6) . ?
C69 H69A 0.9900 . ?
C69 H69B 0.9900 . ?
C69 C70 1.495(6) . ?
C93 H93A 0.9900 . ?
C93 H93B 0.9900 . ?
C93 C94 1.500(6) . ?
C102 H10E 0.9900 . ?
C102 H10F 0.9900 . ?
C102 C103 1.477(8) . ?
C57 H57A 0.9900 . ?
C57 H57B 0.9900 . ?
C57 C58 1.547(8) . ?
C31 H31A 0.9800 . ?
C31 H31B 0.9800 . ?
C31 H31C 0.9800 . ?
C62 H62A 0.9900 . ?
C62 H62B 0.9900 . ?
C55 H55A 0.9800 . ?
C55 H55B 0.9800 . ?
C55 H55C 0.9800 . ?
C83 H83A 0.9800 . ?
C83 H83B 0.9800 . ?
C83 H83C 0.9800 . ?
C81 H81A 0.9800 . ?
C81 H81B 0.9800 . ?
C81 H81C 0.9800 . ?
C104 H10G 0.9900 . ?
C104 H10H 0.9900 . ?
C104 C105 1.476(8) . ?
C94 H94A 0.9800 . ?
C94 H94B 0.9800 . ?
C94 H94C 0.9800 . ?
C22 H22A 0.9800 . ?
C22 H22B 0.9800 . ?
C22 H22C 0.9800 . ?
C60 H60A 0.9900 . ?
C60 H60B 0.9900 . ?
C60 C59 1.498(8) . ?
C53 H53A 0.9800 . ?
C53 H53B 0.9800 . ?
C53 H53C 0.9800 . ?
C91 H91A 0.9900 . ?
C91 H91B 0.9900 . ?
C91 C92 1.385(9) . ?
C44 H44A 0.9800 . ?
C44 H44B 0.9800 . ?
C44 H44C 0.9800 . ?
C114 H11F 0.9800 . ?
C114 H11G 0.9800 . ?
C114 H11H 0.9800 . ?
C9 H9A 0.9800 . ?
C9 H9B 0.9800 . ?
C9 H9C 0.9800 . ?
C11 H11A 0.9800 . ?
C11 H11B 0.9800 . ?
C11 H11C 0.9800 . ?
C42 H42A 0.9800 . ?
C42 H42B 0.9800 . ?
C42 H42C 0.9800 . ?
C70 H70A 0.9800 . ?
C70 H70B 0.9800 . ?
C70 H70C 0.9800 . ?
C115 H11I 0.9900 . ?
C115 H11J 0.9900 . ?
C115 C116 1.455(10) . ?
C32 H32A 0.9900 . ?
C32 H32B 0.9900 . ?
C32 C33 1.486(8) . ?
C59 H59A 0.9900 . ?
C59 H59B 0.9900 . ?
C59 C58 1.359(9) . ?
C71 H71A 0.9900 . ?
C71 H71B 0.9900 . ?
C71 C72 1.536(9) . ?
C105 H10I 0.9800 . ?
C105 H10J 0.9800 . ?
C105 H10K 0.9800 . ?
C58 H58A 0.9900 . ?
C58 H58B 0.9900 . ?
C103 H10L 0.9800 . ?
C103 H10M 0.9800 . ?
C103 H10N 0.9800 . ?
C33 H33A 0.9800 . ?
C33 H33B 0.9800 . ?
C33 H33C 0.9800 . ?
C72 H72A 0.9800 . ?
C72 H72B 0.9800 . ?
C72 H72C 0.9800 . ?
C92 H92A 0.9800 . ?
C92 H92B 0.9800 . ?
C92 H92C 0.9800 . ?
C116 H11K 0.9800 . ?
C116 H11L 0.9800 . ?
C116 H11M 0.9800 . ?
N4 C121 1.393(11) . ?
N4 C122 1.136(13) . ?
C117 N3 1.110(12) . ?
N3 C118 1.387(12) . ?
C121 H12C 0.9900 . ?
C121 H12D 0.9900 . ?
C121 C120 1.396(12) . ?
C118 H11N 0.9900 . ?
C118 H11O 0.9900 . ?
C118 C119 1.391(13) . ?
C119 H11P 0.9900 . ?
C119 H11Q 0.9900 . ?
C119 C120 1.467(12) . ?
C120 H12E 0.9900 . ?
C120 H12F 0.9900 . ?

loop_
_geom_torsion_atom_site_label_1
_geom_torsion_atom_site_label_2
_geom_torsion_atom_site_label_3
_geom_torsion_atom_site_label_4
_geom_torsion
_geom_torsion_site_symmetry_1
_geom_torsion_site_symmetry_2
_geom_torsion_site_symmetry_3
_geom_torsion_site_symmetry_4
_geom_torsion_publ_flag
O10 C51 C50 C49 -179.4(2) . . . . ?
O9 C48 C47 C46 178.4(3) . . . . ?
O2 C7 C6 C5 -178.4(3) . . . . ?
O1 C4 C3 C2 179.8(3) . . . . ?
O6 C29 C28 C27 178.6(3) . . . . ?
O8 C40 C39 C38 178.9(3) . . . . ?
O3 C15 C16 C17 -179.8(3) . . . . ?
O3 C15 C16 C23 3.0(4) . . . . ?
O3 C15 C14 C13 -180.0(3) . . . . ?
O7 C37 C36 C35 178.9(3) . . . . ?
O19 C112 C111 C110 -178.9(3) . . . . ?
O16 C87 C86 C85 -177.4(3) . . . . ?
O5 C26 C25 C24 -179.7(3) . . . . ?
O13 C79 C78 C77 -179.6(3) . . . . ?
O14 C76 C75 C74 -179.0(3) . . . . ?
O17 C101 C100 C99 -179.9(3) . . . . ?
O15 C90 C89 C88 -177.7(3) . . . . ?
O12 C65 C64 C63 -179.2(3) . . . . ?
O18 C98 C99 C100 177.2(3) . . . . ?
O18 C98 C99 C106 0.0(5) . . . . ?
O18 C98 C97 C96 -177.3(4) . . . . ?
C46 C51 C50 C49 -0.2(4) . . . . ?
O20 C109 C110 C111 179.8(3) . . . . ?
O20 C109 C110 C62 -0.3(5) . . . . ?
O20 C109 C108 C107 -178.8(3) . . . . ?
C5 C4 C3 C2 0.3(5) . . . . ?
C49 C48 C47 C46 -1.2(4) . . . . ?
N2 C60 C59 C58 -41.0(10) . . . . ?
C2 C7 C6 C5 -0.3(5) . . . . ?
C48 O9 C54 C55 -173.5(3) . . . . ?
C48 C49 C1 C2 88.4(3) . . . . ?
C48 C49 C50 C51 -1.5(4) . . . . ?
C35 C40 C39 C38 1.0(4) . . . . ?
C7 O2 C8 C9 -174.8(4) . . . . ?
C7 C2 C3 C4 -2.5(4) . . . . ?
C7 C2 C1 C49 91.7(4) . . . . ?
C15 O3 C21 C22 -167.9(3) . . . . ?
C15 C16 C17 C18 -0.5(4) . . . . ?
C15 C16 C23 C24 97.7(4) . . . . ?
C16 C15 C14 C13 0.2(4) . . . . ?
C16 C17 C18 O4 -179.3(3) . . . . ?
C16 C17 C18 C13 0.7(5) . . . . ?
C38 C37 C36 C35 -0.2(5) . . . . ?
C4 O1 C10 C11 -175.5(4) . . . . ?
C4 C5 C12 C13 86.0(4) . . . . ?
C4 C5 C6 C7 -2.0(5) . . . . ?
C24 C29 C28 C27 -1.4(5) . . . . ?
C40 O8 C41 C42 -175.3(3) . . . . ?
C40 C35 C36 C37 -0.1(5) . . . . ?
C40 C35 C34 C27 87.3(4) . . . . ?
C29 O6 C30 C31 -170.2(3) . . . . ?
C29 C24 C25 C26 -2.1(5) . . . . ?
C29 C24 C23 C16 88.8(4) . . . . ?
C29 C28 C27 C26 -1.6(4) . . . . ?
C29 C28 C27 C34 175.9(3) . . . . ?
C28 C27 C26 O5 -178.4(3) . . . . ?
C28 C27 C26 C25 2.8(4) . . . . ?
C28 C27 C34 C35 -89.8(4) . . . . ?
C37 O7 C43 C44 88.2(4) . . . . ?
C37 C38 C39 C40 -1.3(4) . . . . ?
C37 C38 C45 C46 94.8(4) . . . . ?
C27 C26 C25 C24 -0.9(5) . . . . ?
C3 C2 C7 O2 -179.3(3) . . . . ?
C3 C2 C7 C6 2.5(4) . . . . ?
C3 C2 C1 C49 -85.8(3) . . . . ?
C17 C16 C23 C24 -79.5(4) . . . . ?
C51 O10 C52 C53 -172.0(3) . . . . ?
C51 C46 C47 C48 -0.5(4) . . . . ?
C51 C46 C45 C38 90.2(4) . . . . ?
C39 C38 C37 O7 -178.3(3) . . . . ?
C39 C38 C37 C36 0.9(5) . . . . ?
C39 C38 C45 C46 -87.3(4) . . . . ?
N1 C57 C58 C59 43.7(9) . . . . ?
C18 O4 C19 C20 176.0(3) . . . . ?
C18 C13 C12 C5 84.3(4) . . . . ?
C18 C13 C14 C15 0.0(4) . . . . ?
C12 C5 C4 O1 1.7(4) . . . . ?
C12 C5 C4 C3 -178.8(3) . . . . ?
C12 C5 C6 C7 178.7(3) . . . . ?
C12 C13 C18 O4 -2.4(4) . . . . ?
C12 C13 C18 C17 177.6(3) . . . . ?
C12 C13 C14 C15 -178.1(3) . . . . ?
C47 C46 C51 O10 -179.6(2) . . . . ?
C47 C46 C51 C50 1.2(4) . . . . ?
C47 C46 C45 C38 -89.9(4) . . . . ?
C26 O5 C32 C33 -164.9(5) . . . . ?
C26 C27 C34 C35 87.6(4) . . . . ?
C14 C13 C18 O4 179.6(3) . . . . ?
C14 C13 C18 C17 -0.4(4) . . . . ?
C14 C13 C12 C5 -97.7(3) . . . . ?
C14 C15 C16 C17 0.1(4) . . . . ?
C14 C15 C16 C23 -177.1(3) . . . . ?
C107 C112 C111 C110 0.7(5) . . . . ?
C6 C5 C4 O1 -177.6(3) . . . . ?
C6 C5 C4 C3 1.9(4) . . . . ?
C6 C5 C12 C13 -94.7(4) . . . . ?
C1 C49 C48 O9 6.2(4) . . . . ?
C1 C49 C48 C47 -174.2(2) . . . . ?
C1 C49 C50 C51 174.9(2) . . . . ?
C1 C2 C7 O2 3.1(4) . . . . ?
C1 C2 C7 C6 -175.1(3) . . . . ?
C1 C2 C3 C4 175.1(3) . . . . ?
C50 C49 C48 O9 -177.4(2) . . . . ?
C50 C49 C48 C47 2.2(4) . . . . ?
C50 C49 C1 C2 -87.9(3) . . . . ?
C88 C87 C86 C85 1.9(5) . . . . ?
C25 C24 C29 O6 -176.8(3) . . . . ?
C25 C24 C29 C28 3.3(4) . . . . ?
C25 C24 C23 C16 -88.9(4) . . . . ?
C45 C46 C51 O10 0.3(4) . . . . ?
C45 C46 C51 C50 -178.9(2) . . . . ?
C45 C46 C47 C48 179.6(3) . . . . ?
C45 C38 C37 O7 -0.4(4) . . . . ?
C45 C38 C37 C36 178.8(3) . . . . ?
C45 C38 C39 C40 -179.2(3) . . . . ?
C112 O19 C113 C114 -173.1(3) . . . . ?
C112 C107 C106 C99 93.1(4) . . . . ?
C112 C107 C108 C109 -1.6(5) . . . . ?
C85 C90 C89 C88 2.4(5) . . . . ?
C74 C79 C78 C77 -0.8(5) . . . . ?
C77 C76 C75 C74 0.7(5) . . . . ?
C79 O13 C80 C81 175.5(3) . . . . ?
C79 C74 C75 C76 -1.3(5) . . . . ?
C79 C74 C73 C66 90.4(4) . . . . ?
C23 C16 C17 C18 176.7(3) . . . . ?
C23 C24 C29 O6 5.4(4) . . . . ?
C23 C24 C29 C28 -174.5(3) . . . . ?
C23 C24 C25 C26 175.7(3) . . . . ?
C36 C35 C40 O8 -178.4(3) . . . . ?
C36 C35 C40 C39 -0.3(4) . . . . ?
C36 C35 C34 C27 -90.9(4) . . . . ?
C34 C35 C40 O8 3.3(4) . . . . ?
C34 C35 C40 C39 -178.6(3) . . . . ?
C34 C35 C36 C37 178.3(3) . . . . ?
C34 C27 C26 O5 4.1(4) . . . . ?
C34 C27 C26 C25 -174.8(3) . . . . ?
C98 O18 C104 C105 -74.5(5) . . . . ?
C98 C99 C100 C101 0.6(6) . . . . ?
C98 C99 C106 C107 87.6(4) . . . . ?
C66 C67 C68 O11 -179.2(3) . . . . ?
C66 C67 C68 C63 -0.3(5) . . . . ?
C66 C65 C64 C63 0.9(6) . . . . ?
C99 C98 C97 C96 -0.6(6) . . . . ?
C87 O16 C93 C94 175.6(3) . . . . ?
C87 C88 C89 C90 -1.3(5) . . . . ?
C87 C88 C95 C96 93.1(4) . . . . ?
C67 C66 C65 O12 179.8(3) . . . . ?
C67 C66 C65 C64 -0.3(5) . . . . ?
C67 C66 C73 C74 -85.2(4) . . . . ?
C90 O15 C91 C92 178.4(6) . . . . ?
C90 C85 C86 C87 -0.8(5) . . . . ?
C90 C85 C84 C77 87.6(4) . . . . ?
C76 O14 C82 C83 -179.8(3) . . . . ?
C76 C77 C78 C79 0.2(5) . . . . ?
C76 C77 C84 C85 84.8(4) . . . . ?
C96 C101 C100 C99 -1.1(5) . . . . ?
C109 O20 C115 C116 166.5(6) . . . . ?
C109 C110 C111 C112 -0.4(5) . . . . ?
C109 C110 C62 C63 86.4(5) . . . . ?
C101 O17 C102 C103 180.0(4) . . . . ?
C101 C96 C97 C98 0.1(6) . . . . ?
C101 C96 C95 C88 87.1(4) . . . . ?
C110 C109 C108 C107 1.9(6) . . . . ?
C41 O8 C40 C35 173.4(3) . . . . ?
C41 O8 C40 C39 -4.6(5) . . . . ?
C54 O9 C48 C49 171.8(3) . . . . ?
C54 O9 C48 C47 -7.8(4) . . . . ?
C65 O12 C71 C72 -179.7(6) . . . . ?
C65 C66 C67 C68 0.0(5) . . . . ?
C65 C66 C73 C74 91.9(4) . . . . ?
C30 O6 C29 C24 166.7(3) . . . . ?
C30 O6 C29 C28 -13.4(4) . . . . ?
C111 C110 C62 C63 -93.7(4) . . . . ?
C78 C77 C76 O14 179.6(3) . . . . ?
C78 C77 C76 C75 -0.1(5) . . . . ?
C78 C77 C84 C85 -93.1(4) . . . . ?
C68 O11 C69 C70 -176.5(3) . . . . ?
C68 C63 C64 C65 -1.1(5) . . . . ?
C68 C63 C62 C110 89.5(5) . . . . ?
C89 C88 C87 O16 178.5(3) . . . . ?
C89 C88 C87 C86 -0.9(5) . . . . ?
C89 C88 C95 C96 -85.4(4) . . . . ?
C19 O4 C18 C13 172.1(3) . . . . ?
C19 O4 C18 C17 -7.9(4) . . . . ?
C100 C99 C106 C107 -89.6(5) . . . . ?
C10 O1 C4 C5 168.3(3) . . . . ?
C10 O1 C4 C3 -11.3(5) . . . . ?
C86 C85 C90 O15 178.7(3) . . . . ?
C86 C85 C90 C89 -1.3(5) . . . . ?
C86 C85 C84 C77 -91.3(4) . . . . ?
C8 O2 C7 C2 170.2(3) . . . . ?
C8 O2 C7 C6 -11.6(5) . . . . ?
C75 C74 C79 O13 -179.8(3) . . . . ?
C75 C74 C79 C78 1.4(5) . . . . ?
C75 C74 C73 C66 -88.3(4) . . . . ?
C52 O10 C51 C46 162.8(3) . . . . ?
C52 O10 C51 C50 -18.0(4) . . . . ?
C106 C107 C112 O19 2.4(5) . . . . ?
C106 C107 C112 C111 -177.3(3) . . . . ?
C106 C107 C108 C109 175.9(3) . . . . ?
C106 C99 C100 C101 177.9(3) . . . . ?
C97 C98 C99 C100 0.2(6) . . . . ?
C97 C98 C99 C106 -177.0(3) . . . . ?
C97 C96 C101 O17 179.6(3) . . . . ?
C97 C96 C101 C100 0.7(5) . . . . ?
C97 C96 C95 C88 -90.1(4) . . . . ?
C84 C85 C90 O15 -0.2(5) . . . . ?
C84 C85 C90 C89 179.8(3) . . . . ?
C84 C85 C86 C87 178.1(3) . . . . ?
C84 C77 C76 O14 1.6(5) . . . . ?
C84 C77 C76 C75 -178.1(3) . . . . ?
C84 C77 C78 C79 178.1(3) . . . . ?
C95 C88 C87 O16 0.0(5) . . . . ?
C95 C88 C87 C86 -179.4(3) . . . . ?
C95 C88 C89 C90 177.3(3) . . . . ?
C95 C96 C101 O17 2.4(5) . . . . ?
C95 C96 C101 C100 -176.5(3) . . . . ?
C95 C96 C97 C98 177.4(3) . . . . ?
C64 C63 C68 O11 179.8(3) . . . . ?
C64 C63 C68 C67 0.8(5) . . . . ?
C64 C63 C62 C110 -90.4(5) . . . . ?
C43 O7 C37 C38 170.3(3) . . . . ?
C43 O7 C37 C36 -8.9(5) . . . . ?
C113 O19 C112 C107 178.1(3) . . . . ?
C113 O19 C112 C111 -2.2(5) . . . . ?
C21 O3 C15 C16 165.1(3) . . . . ?
C21 O3 C15 C14 -14.8(4) . . . . ?
C108 C107 C112 O19 180.0(3) . . . . ?
C108 C107 C112 C111 0.3(5) . . . . ?
C108 C107 C106 C99 -84.3(5) . . . . ?
C108 C109 C110 C111 -0.8(5) . . . . ?
C108 C109 C110 C62 179.1(3) . . . . ?
C73 C74 C79 O13 1.4(5) . . . . ?
C73 C74 C79 C78 -177.4(3) . . . . ?
C73 C74 C75 C76 177.5(3) . . . . ?
C73 C66 C67 C68 177.2(3) . . . . ?
C73 C66 C65 O12 2.6(5) . . . . ?
C73 C66 C65 C64 -177.5(3) . . . . ?
C82 O14 C76 C77 -172.5(3) . . . . ?
C82 O14 C76 C75 7.2(5) . . . . ?
C80 O13 C79 C74 -174.3(3) . . . . ?
C80 O13 C79 C78 4.5(5) . . . . ?
C69 O11 C68 C63 -178.6(3) . . . . ?
C69 O11 C68 C67 0.3(5) . . . . ?
C93 O16 C87 C88 -174.8(3) . . . . ?
C93 O16 C87 C86 4.5(5) . . . . ?
C102 O17 C101 C96 175.2(4) . . . . ?
C102 O17 C101 C100 -5.9(6) . . . . ?
C62 C63 C68 O11 -0.1(5) . . . . ?
C62 C63 C68 C67 -179.1(3) . . . . ?
C62 C63 C64 C65 178.8(3) . . . . ?
C62 C110 C111 C112 179.6(3) . . . . ?
C104 O18 C98 C99 175.1(4) . . . . ?
C104 O18 C98 C97 -8.1(6) . . . . ?
C60 C59 C58 C57 177.2(5) . . . . ?
C91 O15 C90 C85 -177.6(4) . . . . ?
C91 O15 C90 C89 2.4(6) . . . . ?
C115 O20 C109 C110 -175.0(5) . . . . ?
C115 O20 C109 C108 5.7(6) . . . . ?
C32 O5 C26 C27 156.2(5) . . . . ?
C32 O5 C26 C25 -25.0(6) . . . . ?
C71 O12 C65 C66 -178.4(5) . . . . ?
C71 O12 C65 C64 1.7(7) . . . . ?
N4 C121 C120 C119 -177.8(12) . . . . ?
C117 N3 C118 C119 164(7) . . . . ?
N3 C118 C119 C120 -176.1(12) . . . . ?
C118 C119 C120 C121 -167.0(15) . . . . ?
C122 N4 C121 C120 -152(5) . . . . ?

loop_
_exptl_oxdiff_crystal_face_indexfrac_h
_exptl_oxdiff_crystal_face_indexfrac_k
_exptl_oxdiff_crystal_face_indexfrac_l
_exptl_oxdiff_crystal_face_x
_exptl_oxdiff_crystal_face_y
_exptl_oxdiff_crystal_face_z
0.0207 -5.0231 -0.9993 -0.0632 -0.2262 -0.3233
-0.0207 5.0231 0.9993 0.0632 0.2262 0.3233
5.0048 -2.0040 1.0917 0.0958 0.4109 -0.4263
-5.0106 4.0128 -1.0932 -0.0995 -0.3238 0.5494
-5.0018 0.9997 -1.0909 -0.0939 -0.4545 0.3647
-3.9772 -5.0271 -2.0720 -0.1514 -0.6263 -0.0839
-0.0060 0.0012 1.0031 0.0725 0.0084 0.0154
0.0060 -0.0012 -1.0031 -0.0725 -0.0084 -0.0154
4.9781 5.0278 2.0894 0.1553 0.7243 0.0202
2.0293 0.9995 -4.9816 -0.3564 0.1976 -0.1428
4.0428 -5.0241 -3.9391 -0.2649 0.1405 -0.6243
0.0095 5.0169 -4.0163 -0.2992 0.1844 0.2463
-0.9975 5.0174 -3.0306 -0.2306 0.0948 0.3254
